data_7720040
loop_
_publ_author_name
'Bogachev, Mikhail A.'
'Selikhov, Alexander N.'
'Cherkasov, Anton V.'
'Aysin, Rinat R.'
'Trifonov, Alexander A.'

_publ_section_title
;
 Electrophilic lithium carbazolide as an efficient trap for organolithium
 species: complexes containing monomeric <i>n</i>-BuLi, <i>t</i>-BuLi and
 Me<sub>3</sub>SiCH<sub>2</sub>Li units.
;
_journal_issue 6
_journal_name_full 'Dalton transactions (Cambridge, England : 2003)'
_journal_page_first 2452
_journal_page_last 2464
_journal_paper_doi 10.1039/d5dt02800k
_journal_volume 55
_journal_year 2026
_chemical_formula_moiety 'C54 H79 Li2 N Si'
_chemical_formula_sum 'C54 H79 Li2 N Si'
_chemical_formula_weight 784.15
_space_group_crystal_system monoclinic
_space_group_IT_number 14
_space_group_name_Hall '-P 2ybc'
_space_group_name_H-M_alt 'P 1 21/c 1'
_atom_sites_solution_hydrogens mixed
_atom_sites_solution_primary dual
_atom_sites_solution_secondary difmap
_audit_creation_method SHELXL-2019/3
_audit_update_record
;
2025-06-14 deposited with the CCDC.	2025-12-30 downloaded from the CCDC.
;
_cell_angle_alpha 90
_cell_angle_beta 102.221(4)
_cell_angle_gamma 90
_cell_formula_units_Z 8
_cell_length_a 38.6636(14)
_cell_length_b 13.1619(5)
_cell_length_c 20.1069(9)
_cell_measurement_reflns_used 7459
_cell_measurement_temperature 100(2)
_cell_measurement_theta_max 24.22
_cell_measurement_theta_min 2.63
_cell_volume 10000.3(7)
_computing_cell_refinement 'CAP 43.121a'
_computing_data_collection 'CAP 43.121a'
_computing_data_reduction 'CAP 43.121a'
_computing_structure_refinement 'SHELXL 2019/2'
_computing_structure_solution 'SHELXT 2018/2'
_diffrn_ambient_temperature 100(2)
_diffrn_measured_fraction_theta_full 0.999
_diffrn_measured_fraction_theta_max 0.999
_diffrn_measurement_device_type 'Rigaku OD Xcalibur E'
_diffrn_measurement_method '\w scans'
_diffrn_radiation_type MoK\a
_diffrn_radiation_wavelength 0.71073
_diffrn_reflns_av_R_equivalents 0.0724
_diffrn_reflns_av_unetI/netI 0.0697
_diffrn_reflns_Laue_measured_fraction_full 0.999
_diffrn_reflns_Laue_measured_fraction_max 0.999
_diffrn_reflns_limit_h_max 47
_diffrn_reflns_limit_h_min -40
_diffrn_reflns_limit_k_max 16
_diffrn_reflns_limit_k_min -16
_diffrn_reflns_limit_l_max 24
_diffrn_reflns_limit_l_min -24
_diffrn_reflns_number 101518
_diffrn_reflns_point_group_measured_fraction_full 0.999
_diffrn_reflns_point_group_measured_fraction_max 0.999
_diffrn_reflns_theta_full 25.242
_diffrn_reflns_theta_max 26.022
_diffrn_reflns_theta_min 2.073
_diffrn_source 'fine-focus sealed tube'
_exptl_absorpt_coefficient_mu 0.080
_exptl_absorpt_correction_T_max 1.000
_exptl_absorpt_correction_T_min 0.739
_exptl_absorpt_correction_type gaussian
_exptl_absorpt_process_details 'CAP 43.121a'
_exptl_crystal_colour colourless
_exptl_crystal_density_diffrn 1.042
_exptl_crystal_description prism
_exptl_crystal_F_000 3440
_exptl_crystal_size_max 0.360
_exptl_crystal_size_mid 0.310
_exptl_crystal_size_min 0.190
_refine_diff_density_max 1.257
_refine_diff_density_min -0.777
_refine_diff_density_rms 0.058
_refine_ls_extinction_method none
_refine_ls_goodness_of_fit_ref 1.057
_refine_ls_hydrogen_treatment mixed
_refine_ls_matrix_type full
_refine_ls_number_parameters 1137
_refine_ls_number_reflns 19695
_refine_ls_number_restraints 1351
_refine_ls_restrained_S_all 1.049
_refine_ls_R_factor_all 0.1149
_refine_ls_R_factor_gt 0.0732
_refine_ls_shift/su_max 0.000
_refine_ls_shift/su_mean 0.000
_refine_ls_structure_factor_coef Fsqd
_refine_ls_weighting_details 'w=1/[\s^2^(Fo^2^)+(0.0600P)^2^+12.3250P] where P=(Fo^2^+2Fc^2^)/3'
_refine_ls_weighting_scheme calc
_refine_ls_wR_factor_gt 0.1584
_refine_ls_wR_factor_ref 0.1784
_reflns_Friedel_coverage 0.000
_reflns_number_gt 13337
_reflns_number_total 19695
_reflns_threshold_expression 'I > 2\s(I)'
_cod_data_source_file d5dt02800k2.cif
_cod_data_source_block licarbiprsime4
_cod_original_sg_symbol_H-M 'P 21/c'
_cod_database_code 7720040
_shelx_shelxl_version_number 2019/3
_shelx_space_group_comment
;
The symmetry employed for this shelxl refinement is uniquely defined
by the following loop, which should always be used as a source of
symmetry information in preference to the above space-group names.
They are only intended as comments.
;
_shelx_estimated_absorpt_t_min 0.972
_shelx_estimated_absorpt_t_max 0.985

loop_
_space_group_symop_operation_xyz
'x, y, z'
'-x, y+1/2, -z+1/2'
'-x, -y, -z'
'x, -y-1/2, z-1/2'

loop_
_atom_site_label
_atom_site_type_symbol
_atom_site_fract_x
_atom_site_fract_y
_atom_site_fract_z
_atom_site_U_iso_or_equiv
_atom_site_adp_type
_atom_site_occupancy
_atom_site_site_symmetry_order
_atom_site_calc_flag
_atom_site_refinement_flags_posn
_atom_site_refinement_flags_adp
_atom_site_refinement_flags_occupancy
_atom_site_disorder_assembly
_atom_site_disorder_group
Si1A Si 0.04124(2) -0.02367(7) 0.32567(4) 0.0255(2) Uani 1 1 d . . . . .
N1A N 0.14002(5) 0.09003(16) 0.54660(11) 0.0160(5) Uani 1 1 d . . . . .
C1A C 0.15737(6) 0.0343(2) 0.60244(13) 0.0153(5) Uani 1 1 d . . . . .
C2A C 0.15992(7) -0.0713(2) 0.60815(13) 0.0171(6) Uani 1 1 d . . . . .
C3A C 0.17867(7) -0.1119(2) 0.66861(13) 0.0183(6) Uani 1 1 d . . . . .
H3AA H 0.180580 -0.183693 0.672402 0.022 Uiso 1 1 calc R U . . .
C4A C 0.19504(7) -0.0528(2) 0.72469(13) 0.0187(6) Uani 1 1 d . . . . .
C5A C 0.19177(7) 0.0523(2) 0.71859(13) 0.0172(6) Uani 1 1 d . . . . .
H5AA H 0.202164 0.094437 0.755843 0.021 Uiso 1 1 calc R U . . .
C6A C 0.17337(7) 0.0964(2) 0.65832(13) 0.0156(5) Uani 1 1 d . . . . .
C7A C 0.16515(7) 0.1985(2) 0.63580(13) 0.0154(5) Uani 1 1 d . . . . .
C8A C 0.17322(7) 0.2931(2) 0.66639(13) 0.0175(6) Uani 1 1 d . . . . .
H8AA H 0.186900 0.296936 0.711522 0.021 Uiso 1 1 calc R U . . .
C9A C 0.16146(7) 0.3817(2) 0.63159(14) 0.0190(6) Uani 1 1 d . . . . .
C10A C 0.14209(7) 0.3715(2) 0.56428(14) 0.0193(6) Uani 1 1 d . . . . .
H10A H 0.133956 0.431653 0.539854 0.023 Uiso 1 1 calc R U . . .
C11A C 0.13411(7) 0.2788(2) 0.53122(13) 0.0169(5) Uani 1 1 d . . . . .
C12A C 0.14505(7) 0.1892(2) 0.56779(13) 0.0157(5) Uani 1 1 d . . . . .
C13A C 0.14207(7) -0.1386(2) 0.55124(13) 0.0174(6) Uani 1 1 d . . . . .
C14A C 0.15995(8) -0.1689(2) 0.50036(14) 0.0230(6) Uani 1 1 d . . . . .
C15A C 0.14299(8) -0.2351(2) 0.44999(16) 0.0297(7) Uani 1 1 d . . . . .
H15A H 0.154964 -0.255403 0.415502 0.036 Uiso 1 1 calc R U . . .
C16A C 0.10953(8) -0.2724(2) 0.44814(16) 0.0295(7) Uani 1 1 d . . . . .
C17A C 0.09215(8) -0.2407(2) 0.49792(15) 0.0262(7) Uani 1 1 d . . . . .
H17A H 0.069012 -0.265597 0.497210 0.031 Uiso 1 1 calc R U . . .
C18A C 0.10758(7) -0.1730(2) 0.54925(14) 0.0220(6) Uani 1 1 d . . . . .
C19A C 0.19751(8) -0.1345(2) 0.50223(16) 0.0308(7) Uani 1 1 d . . . . .
H19A H 0.201904 -0.072319 0.531400 0.037 Uiso 1 1 calc R U . . .
C20A C 0.22377(9) -0.2146(3) 0.5347(2) 0.0469(9) Uani 1 1 d . . . . .
H20A H 0.247878 -0.190698 0.535779 0.070 Uiso 1 1 calc R U . . .
H20B H 0.219486 -0.277535 0.508204 0.070 Uiso 1 1 calc R U . . .
H20C H 0.220939 -0.227537 0.581294 0.070 Uiso 1 1 calc R U . . .
C21A C 0.20377(11) -0.1063(3) 0.4323(2) 0.0536(10) Uani 1 1 d . . . . .
H21A H 0.227509 -0.077240 0.437046 0.080 Uiso 1 1 calc R U . . .
H21B H 0.186080 -0.056207 0.411064 0.080 Uiso 1 1 calc R U . . .
H21C H 0.201745 -0.167206 0.403708 0.080 Uiso 1 1 calc R U . . .
C22A C 0.09410(8) -0.3504(2) 0.39360(17) 0.0403(8) Uani 1 1 d D . . . .
H22A H 0.113580 -0.400675 0.394460 0.048 Uiso 1 1 calc R U . A 1
C23A C 0.0868(4) -0.3090(11) 0.3239(4) 0.047(4) Uani 0.241(6) 1 d D U P B 1
H23A H 0.109150 -0.296046 0.309940 0.071 Uiso 0.241(6) 1 calc R U P B 1
H23B H 0.073522 -0.245294 0.322785 0.071 Uiso 0.241(6) 1 calc R U P B 1
H23C H 0.072745 -0.358071 0.292758 0.071 Uiso 0.241(6) 1 calc R U P B 1
C24A C 0.0648(4) -0.4104(14) 0.4114(8) 0.070(5) Uani 0.241(6) 1 d D U P B 1
H24A H 0.044630 -0.365630 0.412020 0.105 Uiso 0.241(6) 1 calc R U P B 1
H24B H 0.072839 -0.441115 0.456406 0.105 Uiso 0.241(6) 1 calc R U P B 1
H24C H 0.057639 -0.464026 0.377460 0.105 Uiso 0.241(6) 1 calc R U P B 1
C23' C 0.11031(11) -0.4515(3) 0.4138(2) 0.0322(11) Uani 0.759(6) 1 d D U P B 2
H23D H 0.136041 -0.444145 0.427980 0.048 Uiso 0.759(6) 1 calc R U P B 2
H23E H 0.104699 -0.498182 0.375046 0.048 Uiso 0.759(6) 1 calc R U P B 2
H23F H 0.100844 -0.478695 0.451704 0.048 Uiso 0.759(6) 1 calc R U P B 2
C24' C 0.05472(11) -0.3559(4) 0.3742(3) 0.0469(14) Uani 0.759(6) 1 d D U P B 2
H24D H 0.045263 -0.289547 0.357097 0.070 Uiso 0.759(6) 1 calc R U P B 2
H24E H 0.045306 -0.374386 0.414128 0.070 Uiso 0.759(6) 1 calc R U P B 2
H24F H 0.047716 -0.407225 0.338610 0.070 Uiso 0.759(6) 1 calc R U P B 2
C25A C 0.08791(7) -0.1426(2) 0.60373(15) 0.0275(7) Uani 1 1 d . . . . .
H25A H 0.101319 -0.085229 0.629934 0.033 Uiso 1 1 calc R U . . .
C26A C 0.05073(8) -0.1040(3) 0.57391(19) 0.0430(9) Uani 1 1 d . . . . .
H26A H 0.039804 -0.079691 0.610710 0.064 Uiso 1 1 calc R U . . .
H26B H 0.036467 -0.159372 0.549562 0.064 Uiso 1 1 calc R U . . .
H26C H 0.051976 -0.048151 0.542281 0.064 Uiso 1 1 calc R U . . .
C27A C 0.08716(12) -0.2286(3) 0.6534(2) 0.0631(12) Uani 1 1 d . . . . .
H27A H 0.074756 -0.206355 0.688639 0.095 Uiso 1 1 calc R U . . .
H27B H 0.111440 -0.248148 0.674704 0.095 Uiso 1 1 calc R U . . .
H27C H 0.074784 -0.287070 0.629126 0.095 Uiso 1 1 calc R U . . .
C28A C 0.21347(8) -0.1021(2) 0.79169(14) 0.0251(6) Uani 1 1 d . . . . .
C29A C 0.22208(9) -0.2142(2) 0.78268(16) 0.0324(7) Uani 1 1 d . . . . .
H29A H 0.236112 -0.240709 0.825510 0.049 Uiso 1 1 calc R U . . .
H29B H 0.235604 -0.220573 0.746817 0.049 Uiso 1 1 calc R U . . .
H29C H 0.200021 -0.252916 0.769947 0.049 Uiso 1 1 calc R U . . .
C30A C 0.18809(10) -0.0965(3) 0.84078(16) 0.0388(8) Uani 1 1 d . . . . .
H30A H 0.199822 -0.123687 0.885209 0.058 Uiso 1 1 calc R U . . .
H30B H 0.166845 -0.136620 0.822570 0.058 Uiso 1 1 calc R U . . .
H30C H 0.181390 -0.025576 0.845922 0.058 Uiso 1 1 calc R U . . .
C31A C 0.24776(9) -0.0472(2) 0.82317(16) 0.0349(8) Uani 1 1 d . . . . .
H31A H 0.259005 -0.080968 0.865700 0.052 Uiso 1 1 calc R U . . .
H31B H 0.242518 0.023533 0.832619 0.052 Uiso 1 1 calc R U . . .
H31C H 0.263801 -0.048895 0.791410 0.052 Uiso 1 1 calc R U . . .
C32A C 0.16774(8) 0.4867(2) 0.66499(14) 0.0235(6) Uani 1 1 d . . . . .
C33A C 0.13826(10) 0.5077(3) 0.7031(2) 0.0446(9) Uani 1 1 d . . . . .
H33A H 0.137708 0.453207 0.736147 0.067 Uiso 1 1 calc R U . . .
H33B H 0.115472 0.510481 0.670680 0.067 Uiso 1 1 calc R U . . .
H33C H 0.142694 0.572758 0.727099 0.067 Uiso 1 1 calc R U . . .
C34A C 0.20298(9) 0.4895(2) 0.71633(17) 0.0371(8) Uani 1 1 d . . . . .
H34A H 0.202483 0.440282 0.752709 0.056 Uiso 1 1 calc R U . . .
H34B H 0.206911 0.557788 0.735831 0.056 Uiso 1 1 calc R U . . .
H34C H 0.222183 0.472097 0.693419 0.056 Uiso 1 1 calc R U . . .
C35A C 0.16841(10) 0.5705(2) 0.61334(17) 0.0390(8) Uani 1 1 d . . . . .
H35A H 0.174640 0.635048 0.637162 0.058 Uiso 1 1 calc R U . . .
H35B H 0.145009 0.576379 0.583161 0.058 Uiso 1 1 calc R U . . .
H35C H 0.186023 0.554147 0.586364 0.058 Uiso 1 1 calc R U . . .
C36A C 0.11674(7) 0.2802(2) 0.45731(13) 0.0168(5) Uani 1 1 d . . . . .
C37A C 0.13796(7) 0.2679(2) 0.40856(13) 0.0186(6) Uani 1 1 d . . . . .
C38A C 0.12279(7) 0.2790(2) 0.33965(14) 0.0211(6) Uani 1 1 d . . . . .
H38A H 0.137159 0.260670 0.305492 0.025 Uiso 1 1 calc R U . . .
C39A C 0.08713(7) 0.3017(2) 0.31670(14) 0.0201(6) Uani 1 1 d . . . . .
C40A C 0.06624(7) 0.3118(2) 0.36529(14) 0.0209(6) Uani 1 1 d . . . . .
H40A H 0.040049 0.319344 0.349479 0.025 Uiso 1 1 calc R U . . .
C41A C 0.08044(7) 0.3008(2) 0.43536(14) 0.0190(6) Uani 1 1 d . . . . .
C42A C 0.17724(7) 0.2439(2) 0.43090(14) 0.0234(6) Uani 1 1 d . . . . .
H42A H 0.180967 0.208866 0.475987 0.028 Uiso 1 1 calc R U . . .
C43A C 0.19053(9) 0.1738(3) 0.38167(17) 0.0438(9) Uani 1 1 d . . . . .
H43A H 0.214544 0.150895 0.402178 0.066 Uiso 1 1 calc R U . . .
H43B H 0.190808 0.210451 0.339365 0.066 Uiso 1 1 calc R U . . .
H43C H 0.174823 0.114789 0.371732 0.066 Uiso 1 1 calc R U . . .
C44A C 0.19872(8) 0.3413(3) 0.4403(2) 0.0461(10) Uani 1 1 d . . . . .
H44A H 0.223882 0.324800 0.455428 0.069 Uiso 1 1 calc R U . . .
H44B H 0.191147 0.383816 0.474623 0.069 Uiso 1 1 calc R U . . .
H44C H 0.195017 0.378069 0.397029 0.069 Uiso 1 1 calc R U . . .
C45A C 0.07147(8) 0.3167(2) 0.24148(14) 0.0252(6) Uani 1 1 d . . . . .
H45A H 0.045153 0.320131 0.235487 0.030 Uiso 1 1 calc R U . . .
C46A C 0.08401(9) 0.4172(3) 0.21726(16) 0.0368(8) Uani 1 1 d . . . . .
H46A H 0.073432 0.426623 0.168893 0.055 Uiso 1 1 calc R U . . .
H46B H 0.109860 0.416410 0.223765 0.055 Uiso 1 1 calc R U . . .
H46C H 0.076822 0.473059 0.243555 0.055 Uiso 1 1 calc R U . . .
C47A C 0.08017(8) 0.2293(3) 0.19791(15) 0.0332(7) Uani 1 1 d . . . . .
H47A H 0.066695 0.237237 0.151114 0.050 Uiso 1 1 calc R U . . .
H47B H 0.073851 0.164637 0.216440 0.050 Uiso 1 1 calc R U . . .
H47C H 0.105549 0.229761 0.198217 0.050 Uiso 1 1 calc R U . . .
C48A C 0.05637(7) 0.3062(2) 0.48641(14) 0.0237(6) Uani 1 1 d . . . . .
H48A H 0.069833 0.341362 0.527986 0.028 Uiso 1 1 calc R U . . .
C49A C 0.02237(9) 0.3653(3) 0.46144(18) 0.0403(8) Uani 1 1 d . . . . .
H49A H 0.010080 0.374166 0.498968 0.060 Uiso 1 1 calc R U . . .
H49B H 0.007103 0.327822 0.424386 0.060 Uiso 1 1 calc R U . . .
H49C H 0.027970 0.432034 0.444853 0.060 Uiso 1 1 calc R U . . .
C50A C 0.04818(8) 0.1988(2) 0.50730(15) 0.0295(7) Uani 1 1 d . . . . .
H50A H 0.032405 0.202291 0.539497 0.044 Uiso 1 1 calc R U . . .
H50B H 0.070247 0.164806 0.528916 0.044 Uiso 1 1 calc R U . . .
H50C H 0.036632 0.160488 0.466902 0.044 Uiso 1 1 calc R U . . .
C51A C 0.08781(8) -0.0028(2) 0.36715(15) 0.0239(6) Uani 1 1 d . . . . .
H51A H 0.1017(10) 0.009(3) 0.332(2) 0.055(11) Uiso 1 1 d . . . . .
H51B H 0.0950(9) -0.069(3) 0.3802(17) 0.041(10) Uiso 1 1 d . . . . .
C52A C 0.01737(8) -0.0869(3) 0.38571(18) 0.0383(8) Uani 1 1 d . . . . .
H52A H -0.006611 -0.104837 0.361577 0.058 Uiso 1 1 calc R U . . .
H52B H 0.016038 -0.040406 0.423180 0.058 Uiso 1 1 calc R U . . .
H52C H 0.030115 -0.148555 0.403947 0.058 Uiso 1 1 calc R U . . .
C53A C 0.01617(8) 0.0974(3) 0.29983(18) 0.0398(8) Uani 1 1 d . . . . .
H53A H -0.008619 0.081377 0.279934 0.060 Uiso 1 1 calc R U . . .
H53B H 0.026661 0.133138 0.266177 0.060 Uiso 1 1 calc R U . . .
H53C H 0.017390 0.140673 0.339907 0.060 Uiso 1 1 calc R U . . .
C54A C 0.03461(10) -0.0992(4) 0.24514(19) 0.0589(12) Uani 1 1 d . . . . .
H54A H 0.009316 -0.102070 0.224222 0.088 Uiso 1 1 calc R U . . .
H54B H 0.043634 -0.168285 0.255405 0.088 Uiso 1 1 calc R U . . .
H54C H 0.047397 -0.066858 0.213617 0.088 Uiso 1 1 calc R U . . .
Li1A Li 0.11622(13) 0.0040(4) 0.4722(2) 0.0273(11) Uani 1 1 d . . . . .
Li2A Li 0.09024(14) 0.1496(4) 0.3808(3) 0.0308(11) Uani 1 1 d . . . . .
Si1B Si 0.30644(2) 0.36109(7) 0.84932(4) 0.0280(2) Uani 1 1 d . . . . .
N1B N 0.39045(5) 0.53384(16) 0.69690(10) 0.0145(5) Uani 1 1 d . . . . .
C1B C 0.41416(7) 0.6138(2) 0.71283(13) 0.0151(5) Uani 1 1 d . . . . .
C2B C 0.41834(7) 0.6795(2) 0.76893(13) 0.0162(5) Uani 1 1 d . . . . .
C3B C 0.44382(7) 0.7549(2) 0.77449(14) 0.0199(6) Uani 1 1 d . . . . .
H3BA H 0.446698 0.799800 0.812279 0.024 Uiso 1 1 calc R U . . .
C4B C 0.46563(7) 0.7690(2) 0.72751(15) 0.0216(6) Uani 1 1 d . . . . .
C5B C 0.46065(7) 0.7052(2) 0.67160(14) 0.0209(6) Uani 1 1 d . . . . .
H5BA H 0.474643 0.713395 0.638421 0.025 Uiso 1 1 calc R U . . .
C6B C 0.43505(7) 0.6286(2) 0.66388(13) 0.0170(6) Uani 1 1 d . . . . .
C7B C 0.42302(7) 0.5535(2) 0.61255(13) 0.0180(6) Uani 1 1 d . . . . .
C8B C 0.43216(8) 0.5318(2) 0.55078(15) 0.0275(7) Uani 1 1 d . . . . .
H8BA H 0.450041 0.570440 0.536550 0.033 Uiso 1 1 calc R U . . .
C9B C 0.41539(9) 0.4544(2) 0.51007(15) 0.0333(7) Uani 1 1 d . . . . .
C10B C 0.38934(8) 0.3991(2) 0.53365(14) 0.0252(6) Uani 1 1 d . . . . .
H10B H 0.377881 0.345203 0.506066 0.030 Uiso 1 1 calc R U . . .
C11B C 0.37930(7) 0.4182(2) 0.59484(13) 0.0179(6) Uani 1 1 d . . . . .
C12B C 0.39617(7) 0.49844(19) 0.63554(12) 0.0147(5) Uani 1 1 d . . . . .
C13B C 0.39535(7) 0.6744(2) 0.82040(13) 0.0164(5) Uani 1 1 d . . . . .
C14B C 0.36184(7) 0.7195(2) 0.80590(14) 0.0193(6) Uani 1 1 d . . . . .
C15B C 0.34260(7) 0.7254(2) 0.85727(14) 0.0222(6) Uani 1 1 d . . . . .
H15B H 0.319825 0.755973 0.847470 0.027 Uiso 1 1 calc R U . . .
C16B C 0.35575(7) 0.6879(2) 0.92214(14) 0.0220(6) Uani 1 1 d . . . . .
C17B C 0.38839(8) 0.6405(2) 0.93478(14) 0.0238(6) Uani 1 1 d . . . . .
H17B H 0.397247 0.612357 0.978571 0.029 Uiso 1 1 calc R U . . .
C18B C 0.40870(7) 0.6327(2) 0.88569(14) 0.0210(6) Uani 1 1 d . . . . .
C19B C 0.34764(7) 0.7669(2) 0.73627(14) 0.0233(6) Uani 1 1 d . . . . .
H19B H 0.357818 0.727792 0.702317 0.028 Uiso 1 1 calc R U . . .
C20B C 0.30767(8) 0.7621(3) 0.71385(16) 0.0326(7) Uani 1 1 d . . . . .
H20D H 0.300639 0.783123 0.666148 0.049 Uiso 1 1 calc R U . . .
H20E H 0.296894 0.807623 0.742264 0.049 Uiso 1 1 calc R U . . .
H20F H 0.299666 0.692329 0.718658 0.049 Uiso 1 1 calc R U . . .
C21B C 0.36022(9) 0.8768(2) 0.73459(17) 0.0358(8) Uani 1 1 d . . . . .
H21D H 0.386114 0.878953 0.747302 0.054 Uiso 1 1 calc R U . . .
H21E H 0.350296 0.917657 0.766806 0.054 Uiso 1 1 calc R U . . .
H21F H 0.352299 0.904359 0.688597 0.054 Uiso 1 1 calc R U . . .
C22B C 0.33570(8) 0.7033(2) 0.97887(15) 0.0276(7) Uani 1 1 d . . . . .
H22B H 0.311849 0.731618 0.958206 0.033 Uiso 1 1 calc R U . . .
C23B C 0.33035(11) 0.6060(3) 1.01596(18) 0.0450(9) Uani 1 1 d . . . . .
H23G H 0.316444 0.620548 1.050311 0.068 Uiso 1 1 calc R U . . .
H23H H 0.353425 0.578227 1.038213 0.068 Uiso 1 1 calc R U . . .
H23I H 0.317739 0.556349 0.983290 0.068 Uiso 1 1 calc R U . . .
C24B C 0.35491(10) 0.7801(3) 1.03048(18) 0.0441(9) Uani 1 1 d . . . . .
H24G H 0.340878 0.793093 1.064847 0.066 Uiso 1 1 calc R U . . .
H24H H 0.358135 0.843632 1.007154 0.066 Uiso 1 1 calc R U . . .
H24I H 0.378083 0.752797 1.052606 0.066 Uiso 1 1 calc R U . . .
C25B C 0.44522(8) 0.5850(3) 0.90369(16) 0.0328(7) Uani 1 1 d . . . . .
H25B H 0.453476 0.573654 0.860392 0.039 Uiso 1 1 calc R U . . .
C26B C 0.44492(10) 0.4827(3) 0.93872(18) 0.0452(9) Uani 1 1 d . . . . .
H26D H 0.468587 0.452439 0.946273 0.068 Uiso 1 1 calc R U . . .
H26E H 0.427894 0.437552 0.909927 0.068 Uiso 1 1 calc R U . . .
H26F H 0.438082 0.492219 0.982540 0.068 Uiso 1 1 calc R U . . .
C27B C 0.47132(9) 0.6587(3) 0.94799(19) 0.0526(10) Uani 1 1 d . . . . .
H27D H 0.495081 0.628802 0.957571 0.079 Uiso 1 1 calc R U . . .
H27E H 0.463818 0.671004 0.990885 0.079 Uiso 1 1 calc R U . . .
H27F H 0.471685 0.723085 0.923704 0.079 Uiso 1 1 calc R U . . .
C28B C 0.49300(8) 0.8547(2) 0.74006(17) 0.0292(7) Uani 1 1 d . . . . .
C29B C 0.47421(9) 0.9577(2) 0.7301(2) 0.0449(9) Uani 1 1 d . . . . .
H29D H 0.491803 1.012334 0.739657 0.067 Uiso 1 1 calc R U . . .
H29E H 0.457916 0.963279 0.761190 0.067 Uiso 1 1 calc R U . . .
H29F H 0.460896 0.963565 0.683010 0.067 Uiso 1 1 calc R U . . .
C30B C 0.51492(8) 0.8484(3) 0.81318(18) 0.0391(8) Uani 1 1 d . . . . .
H30D H 0.534069 0.898550 0.819325 0.059 Uiso 1 1 calc R U . . .
H30E H 0.525023 0.780115 0.821583 0.059 Uiso 1 1 calc R U . . .
H30F H 0.499669 0.862474 0.845294 0.059 Uiso 1 1 calc R U . . .
C31B C 0.51858(9) 0.8487(3) 0.69160(19) 0.0406(9) Uani 1 1 d . . . . .
H31D H 0.535969 0.903745 0.701985 0.061 Uiso 1 1 calc R U . . .
H31E H 0.505318 0.855534 0.644558 0.061 Uiso 1 1 calc R U . . .
H31F H 0.530836 0.783122 0.697230 0.061 Uiso 1 1 calc R U . . .
C32B C 0.42215(9) 0.4295(2) 0.43915(17) 0.0545(10) Uani 1 1 d D . . . .
C33B C 0.4236(3) 0.3140(4) 0.4293(6) 0.0452(13) Uani 0.380(8) 1 d D U P C 1
H33D H 0.428230 0.299234 0.384274 0.068 Uiso 0.380(8) 1 calc R U P C 1
H33E H 0.400858 0.283907 0.433031 0.068 Uiso 0.380(8) 1 calc R U P C 1
H33F H 0.442502 0.285073 0.464443 0.068 Uiso 0.380(8) 1 calc R U P C 1
C34B C 0.4594(2) 0.4699(9) 0.4364(6) 0.0636(16) Uani 0.380(8) 1 d D U P C 1
H34D H 0.463271 0.462996 0.390004 0.095 Uiso 0.380(8) 1 calc R U P C 1
H34E H 0.477331 0.430552 0.467737 0.095 Uiso 0.380(8) 1 calc R U P C 1
H34F H 0.461194 0.541606 0.449752 0.095 Uiso 0.380(8) 1 calc R U P C 1
C35B C 0.3953(3) 0.4744(9) 0.3804(5) 0.0696(18) Uani 0.380(8) 1 d D U P C 1
H35D H 0.400556 0.451197 0.337228 0.104 Uiso 0.380(8) 1 calc R U P C 1
H35E H 0.396591 0.548696 0.382581 0.104 Uiso 0.380(8) 1 calc R U P C 1
H35F H 0.371499 0.452180 0.383301 0.104 Uiso 0.380(8) 1 calc R U P C 1
C33" C 0.43667(18) 0.3228(4) 0.4377(4) 0.0452(13) Uani 0.620(8) 1 d D U P C 2
H33G H 0.439196 0.306413 0.391458 0.068 Uiso 0.620(8) 1 calc R U P C 2
H33H H 0.420378 0.274403 0.451953 0.068 Uiso 0.620(8) 1 calc R U P C 2
H33I H 0.459841 0.318517 0.468902 0.068 Uiso 0.620(8) 1 calc R U P C 2
C34" C 0.4446(2) 0.5087(5) 0.4125(4) 0.0636(16) Uani 0.620(8) 1 d D U P C 2
H34G H 0.447422 0.489090 0.366958 0.095 Uiso 0.620(8) 1 calc R U P C 2
H34H H 0.467905 0.512816 0.443205 0.095 Uiso 0.620(8) 1 calc R U P C 2
H34I H 0.432893 0.575008 0.410301 0.095 Uiso 0.620(8) 1 calc R U P C 2
C35" C 0.38556(15) 0.4322(7) 0.3884(4) 0.0696(18) Uani 0.620(8) 1 d D U P C 2
H35G H 0.388869 0.418696 0.342257 0.104 Uiso 0.620(8) 1 calc R U P C 2
H35H H 0.374771 0.499280 0.389907 0.104 Uiso 0.620(8) 1 calc R U P C 2
H35I H 0.370049 0.380171 0.401289 0.104 Uiso 0.620(8) 1 calc R U P C 2
C36B C 0.35139(7) 0.3509(2) 0.61241(12) 0.0162(5) Uani 1 1 d . . . . .
C37B C 0.31594(7) 0.3842(2) 0.60240(13) 0.0194(6) Uani 1 1 d . . . . .
C38B C 0.28974(7) 0.3154(2) 0.61172(13) 0.0198(6) Uani 1 1 d . . . . .
H38B H 0.265222 0.341233 0.609787 0.024 Uiso 1 1 calc R U . . .
C39B C 0.29732(7) 0.2136(2) 0.62928(13) 0.0188(6) Uani 1 1 d . . . . .
C40B C 0.33253(7) 0.1838(2) 0.64137(13) 0.0179(6) Uani 1 1 d . . . . .
H40B H 0.339000 0.114765 0.660906 0.022 Uiso 1 1 calc R U . . .
C41B C 0.35972(7) 0.2505(2) 0.63368(13) 0.0177(6) Uani 1 1 d . . . . .
C42B C 0.30605(8) 0.4917(2) 0.57853(15) 0.0252(6) Uani 1 1 d . . . . .
H42B H 0.327126 0.535900 0.595248 0.030 Uiso 1 1 calc R U . . .
C43B C 0.27534(9) 0.5347(3) 0.6061(2) 0.0416(9) Uani 1 1 d . . . . .
H43D H 0.272214 0.606721 0.593954 0.062 Uiso 1 1 calc R U . . .
H43E H 0.280387 0.527651 0.655760 0.062 Uiso 1 1 calc R U . . .
H43F H 0.253643 0.497447 0.586413 0.062 Uiso 1 1 calc R U . . .
C44B C 0.29786(10) 0.4952(3) 0.50074(17) 0.0445(9) Uani 1 1 d . . . . .
H44D H 0.291893 0.564962 0.485458 0.067 Uiso 1 1 calc R U . . .
H44E H 0.277804 0.450399 0.482859 0.067 Uiso 1 1 calc R U . . .
H44F H 0.318631 0.472553 0.484062 0.067 Uiso 1 1 calc R U . . .
C45B C 0.26704(7) 0.1413(2) 0.63139(14) 0.0219(6) Uani 1 1 d . . . . .
H45B H 0.251590 0.173835 0.659392 0.026 Uiso 1 1 calc R U . . .
C46B C 0.24485(9) 0.1261(3) 0.55993(16) 0.0364(8) Uani 1 1 d . . . . .
H46D H 0.238222 0.192484 0.538954 0.055 Uiso 1 1 calc R U . . .
H46E H 0.223415 0.087833 0.562381 0.055 Uiso 1 1 calc R U . . .
H46F H 0.258617 0.088347 0.532460 0.055 Uiso 1 1 calc R U . . .
C47B C 0.27848(8) 0.0390(2) 0.66282(17) 0.0334(7) Uani 1 1 d . . . . .
H47D H 0.257517 -0.001938 0.664643 0.050 Uiso 1 1 calc R U . . .
H47E H 0.292524 0.048726 0.709003 0.050 Uiso 1 1 calc R U . . .
H47F H 0.292805 0.003813 0.635157 0.050 Uiso 1 1 calc R U . . .
C48B C 0.39753(7) 0.2116(2) 0.64800(14) 0.0214(6) Uani 1 1 d . . . . .
H48B H 0.413430 0.271039 0.646396 0.026 Uiso 1 1 calc R U . . .
C49B C 0.40781(8) 0.1651(2) 0.71889(15) 0.0284(7) Uani 1 1 d . . . . .
H49D H 0.433115 0.148706 0.728997 0.043 Uiso 1 1 calc R U . . .
H49E H 0.394093 0.102892 0.720676 0.043 Uiso 1 1 calc R U . . .
H49F H 0.402846 0.213700 0.752575 0.043 Uiso 1 1 calc R U . . .
C50B C 0.40333(8) 0.1360(3) 0.59403(16) 0.0336(8) Uani 1 1 d . . . . .
H50D H 0.428266 0.115576 0.603143 0.050 Uiso 1 1 calc R U . . .
H50E H 0.397006 0.167812 0.549017 0.050 Uiso 1 1 calc R U . . .
H50F H 0.388462 0.076012 0.595197 0.050 Uiso 1 1 calc R U . . .
C51B C 0.34666(8) 0.3747(3) 0.81727(15) 0.0290(7) Uani 1 1 d . . . . .
H51C H 0.3614(13) 0.305(4) 0.821(2) 0.099(17) Uiso 1 1 d . . . . .
H51D H 0.3623(9) 0.422(3) 0.8485(18) 0.048(10) Uiso 1 1 d . . . . .
C52B C 0.27497(9) 0.2702(3) 0.79554(18) 0.0408(8) Uani 1 1 d . . . . .
H52D H 0.254591 0.258745 0.816433 0.061 Uiso 1 1 calc R U . . .
H52E H 0.287038 0.205552 0.792173 0.061 Uiso 1 1 calc R U . . .
H52F H 0.266856 0.298962 0.749939 0.061 Uiso 1 1 calc R U . . .
C53B C 0.28329(9) 0.4873(3) 0.84349(18) 0.0406(8) Uani 1 1 d . . . . .
H53D H 0.262368 0.481870 0.863558 0.061 Uiso 1 1 calc R U . . .
H53E H 0.275999 0.507355 0.795621 0.061 Uiso 1 1 calc R U . . .
H53F H 0.299421 0.538572 0.868240 0.061 Uiso 1 1 calc R U . . .
C54B C 0.31241(9) 0.3123(3) 0.93860(16) 0.0399(8) Uani 1 1 d . . . . .
H54D H 0.289541 0.312395 0.952291 0.060 Uiso 1 1 calc R U . . .
H54E H 0.329048 0.356173 0.969317 0.060 Uiso 1 1 calc R U . . .
H54F H 0.321749 0.242907 0.940865 0.060 Uiso 1 1 calc R U . . .
Li1B Li 0.36791(14) 0.4986(4) 0.7697(2) 0.0284(11) Uani 1 1 d . . . . .
Li2B Li 0.33241(13) 0.3248(4) 0.7182(3) 0.0291(11) Uani 1 1 d . . . . .

loop_
_atom_site_aniso_label
_atom_site_aniso_U_11
_atom_site_aniso_U_22
_atom_site_aniso_U_33
_atom_site_aniso_U_23
_atom_site_aniso_U_13
_atom_site_aniso_U_12
Si1A 0.0228(4) 0.0319(5) 0.0207(4) -0.0037(4) 0.0023(3) -0.0055(4)
N1A 0.0154(11) 0.0163(11) 0.0158(11) -0.0011(9) 0.0024(9) -0.0016(9)
C1A 0.0118(13) 0.0202(13) 0.0146(13) 0.0001(10) 0.0046(10) -0.0005(11)
C2A 0.0185(14) 0.0165(13) 0.0174(13) -0.0035(11) 0.0065(11) -0.0026(11)
C3A 0.0208(14) 0.0158(14) 0.0190(13) -0.0002(11) 0.0057(11) -0.0002(11)
C4A 0.0186(14) 0.0203(14) 0.0177(13) -0.0008(11) 0.0050(11) -0.0025(11)
C5A 0.0184(14) 0.0205(14) 0.0127(13) -0.0036(11) 0.0033(10) -0.0035(11)
C6A 0.0152(13) 0.0168(13) 0.0163(13) -0.0027(10) 0.0066(10) -0.0027(11)
C7A 0.0157(13) 0.0179(13) 0.0133(12) 0.0001(10) 0.0047(10) -0.0013(11)
C8A 0.0180(14) 0.0196(14) 0.0149(13) -0.0029(11) 0.0031(10) -0.0031(11)
C9A 0.0208(14) 0.0164(14) 0.0204(14) -0.0031(11) 0.0058(11) -0.0042(11)
C10A 0.0196(14) 0.0166(14) 0.0209(14) 0.0026(11) 0.0026(11) 0.0003(11)
C11A 0.0135(13) 0.0194(14) 0.0173(13) 0.0008(11) 0.0021(10) -0.0020(11)
C12A 0.0139(13) 0.0176(13) 0.0162(13) -0.0029(10) 0.0044(10) -0.0026(11)
C13A 0.0204(14) 0.0141(13) 0.0170(13) -0.0008(11) 0.0023(11) 0.0000(11)
C14A 0.0273(15) 0.0197(15) 0.0222(15) -0.0039(12) 0.0059(12) -0.0006(12)
C15A 0.0330(17) 0.0303(17) 0.0262(16) -0.0110(13) 0.0068(13) 0.0018(14)
C16A 0.0331(17) 0.0223(16) 0.0301(17) -0.0087(13) -0.0004(13) 0.0009(13)
C17A 0.0197(15) 0.0226(16) 0.0340(17) -0.0046(13) 0.0006(12) -0.0040(12)
C18A 0.0227(15) 0.0192(14) 0.0228(15) -0.0007(12) 0.0023(11) 0.0004(12)
C19A 0.0319(17) 0.0281(17) 0.0369(18) -0.0164(14) 0.0176(14) -0.0100(13)
C20A 0.0229(17) 0.061(3) 0.057(2) -0.0024(19) 0.0093(16) -0.0046(17)
C21A 0.060(3) 0.055(3) 0.055(2) 0.000(2) 0.034(2) -0.009(2)
C22A 0.0411(19) 0.0299(18) 0.043(2) -0.0165(15) -0.0057(16) -0.0003(15)
C23A 0.050(6) 0.047(5) 0.044(4) -0.006(4) 0.007(4) -0.003(4)
C24A 0.074(6) 0.068(6) 0.070(6) -0.008(4) 0.018(5) -0.011(4)
C23' 0.042(2) 0.0176(19) 0.032(2) -0.0031(16) -0.0033(17) -0.0077(17)
C24' 0.045(2) 0.035(2) 0.049(3) -0.015(2) -0.017(2) 0.003(2)
C25A 0.0198(15) 0.0334(17) 0.0304(17) -0.0066(13) 0.0077(12) -0.0051(13)
C26A 0.0225(17) 0.055(2) 0.051(2) -0.0232(18) 0.0077(15) 0.0001(16)
C27A 0.080(3) 0.062(3) 0.060(3) 0.019(2) 0.044(2) 0.009(2)
C28A 0.0344(17) 0.0211(15) 0.0185(14) 0.0017(12) 0.0026(12) -0.0025(13)
C29A 0.0404(19) 0.0268(17) 0.0261(17) 0.0036(13) -0.0020(14) 0.0031(14)
C30A 0.058(2) 0.0355(19) 0.0256(17) 0.0055(15) 0.0158(16) -0.0002(17)
C31A 0.0407(19) 0.0321(18) 0.0249(17) 0.0048(14) -0.0087(14) -0.0035(15)
C32A 0.0298(16) 0.0171(14) 0.0228(15) -0.0052(12) 0.0039(12) -0.0026(12)
C33A 0.053(2) 0.0312(19) 0.057(2) -0.0190(17) 0.0273(18) -0.0039(17)
C34A 0.049(2) 0.0222(17) 0.0347(18) -0.0065(14) -0.0044(15) -0.0078(15)
C35A 0.062(2) 0.0166(16) 0.0341(18) -0.0019(13) 0.0009(16) -0.0046(15)
C36A 0.0186(13) 0.0130(13) 0.0182(13) 0.0003(11) 0.0025(10) -0.0023(11)
C37A 0.0203(14) 0.0155(14) 0.0189(13) 0.0010(11) 0.0019(11) -0.0009(11)
C38A 0.0201(14) 0.0225(15) 0.0202(14) 0.0008(12) 0.0034(11) 0.0005(12)
C39A 0.0206(14) 0.0201(14) 0.0187(14) 0.0032(11) 0.0024(11) -0.0017(12)
C40A 0.0171(14) 0.0217(15) 0.0218(14) 0.0006(12) -0.0003(11) -0.0011(11)
C41A 0.0217(14) 0.0161(14) 0.0193(14) 0.0010(11) 0.0044(11) -0.0012(11)
C42A 0.0170(14) 0.0327(17) 0.0201(15) 0.0051(12) 0.0033(11) -0.0003(12)
C43A 0.0284(18) 0.069(3) 0.0320(19) -0.0052(17) 0.0008(14) 0.0180(17)
C44A 0.0212(17) 0.042(2) 0.072(3) 0.0119(19) 0.0016(17) -0.0060(15)
C45A 0.0193(15) 0.0357(17) 0.0183(14) 0.0051(12) -0.0007(11) 0.0018(13)
C46A 0.0362(19) 0.045(2) 0.0276(17) 0.0154(15) 0.0020(14) 0.0010(16)
C47A 0.0310(17) 0.049(2) 0.0174(15) 0.0024(14) 0.0010(13) 0.0030(15)
C48A 0.0209(15) 0.0307(16) 0.0200(14) -0.0021(12) 0.0055(11) 0.0000(12)
C49A 0.0350(19) 0.052(2) 0.0381(19) 0.0054(17) 0.0176(15) 0.0157(16)
C50A 0.0261(16) 0.0386(18) 0.0252(16) 0.0017(14) 0.0085(13) -0.0046(14)
C51A 0.0227(16) 0.0267(17) 0.0211(15) -0.0023(13) 0.0016(12) -0.0027(13)
C52A 0.0284(18) 0.045(2) 0.041(2) 0.0106(16) 0.0059(15) -0.0018(15)
C53A 0.0251(17) 0.049(2) 0.042(2) 0.0117(17) -0.0010(14) -0.0053(15)
C54A 0.039(2) 0.093(3) 0.045(2) -0.037(2) 0.0111(17) -0.022(2)
Li1A 0.030(3) 0.027(3) 0.023(2) 0.0010(19) 0.000(2) -0.002(2)
Li2A 0.033(3) 0.028(3) 0.028(3) -0.002(2) 0.002(2) -0.001(2)
Si1B 0.0296(5) 0.0361(5) 0.0198(4) -0.0010(4) 0.0085(3) -0.0050(4)
N1B 0.0147(11) 0.0154(11) 0.0127(11) 0.0011(9) 0.0016(8) 0.0009(9)
C1B 0.0137(13) 0.0161(13) 0.0145(13) 0.0022(10) 0.0005(10) 0.0013(10)
C2B 0.0143(13) 0.0159(13) 0.0172(13) 0.0034(10) 0.0006(10) 0.0027(10)
C3B 0.0153(14) 0.0202(14) 0.0223(14) -0.0023(11) -0.0007(11) 0.0028(11)
C4B 0.0153(14) 0.0190(14) 0.0301(16) 0.0023(12) 0.0039(11) 0.0014(11)
C5B 0.0166(14) 0.0207(14) 0.0276(15) 0.0023(12) 0.0095(11) 0.0012(11)
C6B 0.0166(13) 0.0171(14) 0.0175(13) 0.0037(11) 0.0043(10) 0.0042(11)
C7B 0.0203(14) 0.0153(14) 0.0188(13) 0.0034(11) 0.0054(11) 0.0017(11)
C8B 0.0398(18) 0.0238(16) 0.0250(15) 0.0022(12) 0.0208(13) -0.0033(13)
C9B 0.057(2) 0.0255(17) 0.0233(16) -0.0019(13) 0.0220(15) -0.0045(15)
C10B 0.0398(18) 0.0217(15) 0.0151(14) -0.0028(12) 0.0079(12) -0.0043(13)
C11B 0.0228(14) 0.0183(14) 0.0118(13) 0.0032(11) 0.0021(10) 0.0016(11)
C12B 0.0189(13) 0.0149(13) 0.0103(12) 0.0032(10) 0.0029(10) 0.0048(10)
C13B 0.0192(14) 0.0150(13) 0.0143(13) -0.0044(10) 0.0020(10) -0.0018(11)
C14B 0.0191(14) 0.0190(14) 0.0189(14) -0.0004(11) 0.0018(11) -0.0015(11)
C15B 0.0199(15) 0.0223(15) 0.0242(15) -0.0010(12) 0.0046(11) 0.0021(12)
C16B 0.0264(15) 0.0215(15) 0.0191(14) -0.0025(12) 0.0071(11) -0.0014(12)
C17B 0.0296(16) 0.0278(16) 0.0133(13) 0.0016(12) 0.0031(11) 0.0025(13)
C18B 0.0223(14) 0.0232(15) 0.0162(13) 0.0008(11) 0.0015(11) 0.0037(12)
C19B 0.0232(15) 0.0275(16) 0.0189(14) 0.0048(12) 0.0038(11) 0.0055(12)
C20B 0.0274(16) 0.041(2) 0.0259(17) 0.0050(14) -0.0024(13) 0.0010(14)
C21B 0.0342(18) 0.0339(18) 0.0362(19) 0.0133(15) 0.0002(14) 0.0010(15)
C22B 0.0308(17) 0.0310(17) 0.0240(15) -0.0006(13) 0.0123(13) 0.0038(13)
C23B 0.068(3) 0.038(2) 0.039(2) -0.0033(16) 0.0327(19) -0.0079(18)
C24B 0.059(2) 0.040(2) 0.039(2) -0.0151(16) 0.0248(18) -0.0017(18)
C25B 0.0290(17) 0.046(2) 0.0240(16) 0.0090(14) 0.0065(13) 0.0160(14)
C26B 0.048(2) 0.056(2) 0.0344(19) 0.0188(17) 0.0153(16) 0.0314(18)
C27B 0.0268(19) 0.079(3) 0.045(2) 0.015(2) -0.0094(16) 0.0048(18)
C28B 0.0211(15) 0.0225(16) 0.0447(19) -0.0037(14) 0.0089(13) -0.0028(12)
C29B 0.038(2) 0.0214(17) 0.077(3) 0.0024(17) 0.0169(18) -0.0029(15)
C30B 0.0218(17) 0.041(2) 0.053(2) -0.0112(17) 0.0041(15) -0.0091(15)
C31B 0.0335(19) 0.0342(19) 0.058(2) -0.0013(17) 0.0177(16) -0.0157(15)
C32B 0.097(3) 0.043(2) 0.038(2) -0.0124(17) 0.046(2) -0.021(2)
C33B 0.0456(19) 0.0503(16) 0.0430(16) -0.0064(12) 0.0167(14) 0.0027(13)
C34B 0.070(2) 0.065(2) 0.060(2) -0.0015(13) 0.0217(14) -0.0048(13)
C35B 0.077(2) 0.070(2) 0.064(2) 0.0016(13) 0.0187(13) -0.0006(14)
C33" 0.0456(19) 0.0503(16) 0.0430(16) -0.0064(12) 0.0167(14) 0.0027(13)
C34" 0.070(2) 0.065(2) 0.060(2) -0.0015(13) 0.0217(14) -0.0048(13)
C35" 0.077(2) 0.070(2) 0.064(2) 0.0016(13) 0.0187(13) -0.0006(14)
C36B 0.0206(14) 0.0184(13) 0.0083(12) -0.0015(10) -0.0003(10) -0.0020(11)
C37B 0.0227(14) 0.0210(14) 0.0116(13) -0.0013(11) -0.0026(11) 0.0014(11)
C38B 0.0163(14) 0.0228(14) 0.0187(14) -0.0028(11) 0.0001(11) 0.0027(11)
C39B 0.0212(14) 0.0221(14) 0.0125(13) -0.0018(11) 0.0021(11) -0.0020(11)
C40B 0.0203(14) 0.0182(14) 0.0143(13) 0.0009(11) 0.0015(11) -0.0001(11)
C41B 0.0200(14) 0.0208(14) 0.0114(13) -0.0022(11) 0.0013(10) 0.0008(11)
C42B 0.0256(16) 0.0197(15) 0.0263(16) 0.0020(12) -0.0035(12) -0.0004(12)
C43B 0.0320(19) 0.0246(18) 0.066(2) 0.0038(17) 0.0051(17) 0.0098(14)
C44B 0.063(2) 0.0295(19) 0.0306(18) 0.0107(15) -0.0135(16) -0.0036(17)
C45B 0.0183(14) 0.0245(15) 0.0233(15) -0.0009(12) 0.0052(11) -0.0034(12)
C46B 0.0345(18) 0.039(2) 0.0315(18) 0.0003(15) -0.0025(14) -0.0163(15)
C47B 0.0257(17) 0.0317(18) 0.044(2) 0.0075(15) 0.0100(14) -0.0056(14)
C48B 0.0178(14) 0.0213(15) 0.0241(15) 0.0030(12) 0.0021(11) 0.0014(11)
C49B 0.0246(16) 0.0312(17) 0.0272(16) 0.0036(13) 0.0005(13) 0.0051(13)
C50B 0.0281(17) 0.0397(19) 0.0329(18) -0.0039(15) 0.0059(14) 0.0093(15)
C51B 0.0300(17) 0.0373(19) 0.0206(15) 0.0017(14) 0.0071(13) -0.0087(15)
C52B 0.039(2) 0.044(2) 0.042(2) -0.0068(17) 0.0140(16) -0.0129(16)
C53B 0.0359(19) 0.043(2) 0.041(2) -0.0083(16) 0.0023(15) 0.0007(16)
C54B 0.044(2) 0.052(2) 0.0271(17) 0.0076(16) 0.0157(15) 0.0002(17)
Li1B 0.036(3) 0.030(3) 0.021(2) -0.001(2) 0.011(2) -0.008(2)
Li2B 0.032(3) 0.032(3) 0.023(2) -0.003(2) 0.006(2) -0.003(2)

loop_
_atom_type_symbol
_atom_type_description
_atom_type_scat_dispersion_real
_atom_type_scat_dispersion_imag
_atom_type_scat_source
C C 0.0033 0.0016 'International Tables Vol C Tables 4.2.6.8 and 6.1.1.4'
H H 0.0000 0.0000 'International Tables Vol C Tables 4.2.6.8 and 6.1.1.4'
N N 0.0061 0.0033 'International Tables Vol C Tables 4.2.6.8 and 6.1.1.4'
Si Si 0.0817 0.0704 'International Tables Vol C Tables 4.2.6.8 and 6.1.1.4'
Li Li -0.0003 0.0001 'International Tables Vol C Tables 4.2.6.8 and 6.1.1.4'

loop_
_geom_angle_atom_site_label_1
_geom_angle_atom_site_label_2
_geom_angle_atom_site_label_3
_geom_angle
_geom_angle_site_symmetry_1
_geom_angle_site_symmetry_3
_geom_angle_publ_flag
C51A Si1A C52A 110.17(15) . . ?
C51A Si1A C54A 114.44(16) . . ?
C52A Si1A C54A 109.12(18) . . ?
C51A Si1A C53A 113.40(15) . . ?
C52A Si1A C53A 105.08(16) . . ?
C54A Si1A C53A 104.06(19) . . ?
C51A Si1A Li2A 40.78(14) . . ?
C52A Si1A Li2A 117.23(15) . . ?
C54A Si1A Li2A 132.75(17) . . ?
C53A Si1A Li2A 73.03(14) . . ?
C12A N1A C1A 103.8(2) . . ?
C12A N1A Li1A 143.5(2) . . ?
C1A N1A Li1A 112.5(2) . . ?
N1A C1A C2A 127.3(2) . . ?
N1A C1A C6A 113.0(2) . . ?
C2A C1A C6A 119.7(2) . . ?
N1A C1A Li1A 40.09(15) . . ?
C2A C1A Li1A 87.20(19) . . ?
C6A C1A Li1A 153.0(2) . . ?
C3A C2A C1A 118.1(2) . . ?
C3A C2A C13A 121.0(2) . . ?
C1A C2A C13A 120.9(2) . . ?
C2A C3A C4A 123.7(3) . . ?
C2A C3A H3AA 118.2 . . ?
C4A C3A H3AA 118.2 . . ?
C5A C4A C3A 117.5(2) . . ?
C5A C4A C28A 121.1(2) . . ?
C3A C4A C28A 121.3(2) . . ?
C4A C5A C6A 120.6(2) . . ?
C4A C5A H5AA 119.7 . . ?
C6A C5A H5AA 119.7 . . ?
C5A C6A C1A 120.3(2) . . ?
C5A C6A C7A 134.7(2) . . ?
C1A C6A C7A 105.0(2) . . ?
C8A C7A C12A 121.6(2) . . ?
C8A C7A C6A 133.2(2) . . ?
C12A C7A C6A 105.2(2) . . ?
C9A C8A C7A 120.6(2) . . ?
C9A C8A H8AA 119.7 . . ?
C7A C8A H8AA 119.7 . . ?
C8A C9A C10A 117.2(2) . . ?
C8A C9A C32A 122.2(2) . . ?
C10A C9A C32A 120.6(2) . . ?
C11A C10A C9A 124.2(3) . . ?
C11A C10A H10A 117.9 . . ?
C9A C10A H10A 117.9 . . ?
C10A C11A C12A 118.2(2) . . ?
C10A C11A C36A 118.1(2) . . ?
C12A C11A C36A 123.5(2) . . ?
N1A C12A C11A 128.8(2) . . ?
N1A C12A C7A 113.0(2) . . ?
C11A C12A C7A 118.2(2) . . ?
C18A C13A C14A 119.9(2) . . ?
C18A C13A C2A 119.7(2) . . ?
C14A C13A C2A 120.4(2) . . ?
C18A C13A Li1A 88.5(2) . . ?
C14A C13A Li1A 86.7(2) . . ?
C2A C13A Li1A 95.65(19) . . ?
C15A C14A C13A 118.6(3) . . ?
C15A C14A C19A 120.5(3) . . ?
C13A C14A C19A 120.9(2) . . ?
C16A C15A C14A 122.6(3) . . ?
C16A C15A H15A 118.7 . . ?
C14A C15A H15A 118.7 . . ?
C15A C16A C17A 118.1(3) . . ?
C15A C16A C22A 118.7(3) . . ?
C17A C16A C22A 123.1(3) . . ?
C16A C17A C18A 122.0(3) . . ?
C16A C17A H17A 119.0 . . ?
C18A C17A H17A 119.0 . . ?
C17A C18A C13A 118.8(3) . . ?
C17A C18A C25A 120.1(3) . . ?
C13A C18A C25A 121.0(2) . . ?
C20A C19A C14A 110.8(3) . . ?
C20A C19A C21A 110.2(3) . . ?
C14A C19A C21A 112.9(3) . . ?
C20A C19A H19A 107.6 . . ?
C14A C19A H19A 107.6 . . ?
C21A C19A H19A 107.6 . . ?
C19A C20A H20A 109.5 . . ?
C19A C20A H20B 109.5 . . ?
H20A C20A H20B 109.5 . . ?
C19A C20A H20C 109.5 . . ?
H20A C20A H20C 109.5 . . ?
H20B C20A H20C 109.5 . . ?
C19A C21A H21A 109.5 . . ?
C19A C21A H21B 109.5 . . ?
H21A C21A H21B 109.5 . . ?
C19A C21A H21C 109.5 . . ?
H21A C21A H21C 109.5 . . ?
H21B C21A H21C 109.5 . . ?
C23A C22A C24A 115.0(7) . . ?
C23' C22A C24' 112.0(3) . . ?
C23A C22A C16A 113.6(6) . . ?
C24A C22A C16A 112.7(8) . . ?
C23' C22A C16A 109.0(3) . . ?
C24' C22A C16A 116.2(3) . . ?
C23A C22A H22A 104.7 . . ?
C24A C22A H22A 104.7 . . ?
C16A C22A H22A 104.7 . . ?
C22A C23A H23A 109.5 . . ?
C22A C23A H23B 109.5 . . ?
H23A C23A H23B 109.5 . . ?
C22A C23A H23C 109.5 . . ?
H23A C23A H23C 109.5 . . ?
H23B C23A H23C 109.5 . . ?
C22A C24A H24A 109.5 . . ?
C22A C24A H24B 109.5 . . ?
H24A C24A H24B 109.5 . . ?
C22A C24A H24C 109.5 . . ?
H24A C24A H24C 109.5 . . ?
H24B C24A H24C 109.5 . . ?
C22A C23' H23D 109.5 . . ?
C22A C23' H23E 109.5 . . ?
H23D C23' H23E 109.5 . . ?
C22A C23' H23F 109.5 . . ?
H23D C23' H23F 109.5 . . ?
H23E C23' H23F 109.5 . . ?
C22A C24' H24D 109.5 . . ?
C22A C24' H24E 109.5 . . ?
H24D C24' H24E 109.5 . . ?
C22A C24' H24F 109.5 . . ?
H24D C24' H24F 109.5 . . ?
H24E C24' H24F 109.5 . . ?
C18A C25A C27A 111.2(3) . . ?
C18A C25A C26A 112.4(3) . . ?
C27A C25A C26A 111.1(3) . . ?
C18A C25A H25A 107.3 . . ?
C27A C25A H25A 107.3 . . ?
C26A C25A H25A 107.3 . . ?
C25A C26A H26A 109.5 . . ?
C25A C26A H26B 109.5 . . ?
H26A C26A H26B 109.5 . . ?
C25A C26A H26C 109.5 . . ?
H26A C26A H26C 109.5 . . ?
H26B C26A H26C 109.5 . . ?
C25A C27A H27A 109.5 . . ?
C25A C27A H27B 109.5 . . ?
H27A C27A H27B 109.5 . . ?
C25A C27A H27C 109.5 . . ?
H27A C27A H27C 109.5 . . ?
H27B C27A H27C 109.5 . . ?
C31A C28A C4A 111.5(2) . . ?
C31A C28A C29A 108.3(3) . . ?
C4A C28A C29A 112.1(2) . . ?
C31A C28A C30A 109.2(3) . . ?
C4A C28A C30A 107.7(2) . . ?
C29A C28A C30A 107.9(3) . . ?
C28A C29A H29A 109.5 . . ?
C28A C29A H29B 109.5 . . ?
H29A C29A H29B 109.5 . . ?
C28A C29A H29C 109.5 . . ?
H29A C29A H29C 109.5 . . ?
H29B C29A H29C 109.5 . . ?
C28A C30A H30A 109.5 . . ?
C28A C30A H30B 109.5 . . ?
H30A C30A H30B 109.5 . . ?
C28A C30A H30C 109.5 . . ?
H30A C30A H30C 109.5 . . ?
H30B C30A H30C 109.5 . . ?
C28A C31A H31A 109.5 . . ?
C28A C31A H31B 109.5 . . ?
H31A C31A H31B 109.5 . . ?
C28A C31A H31C 109.5 . . ?
H31A C31A H31C 109.5 . . ?
H31B C31A H31C 109.5 . . ?
C35A C32A C34A 107.6(3) . . ?
C35A C32A C33A 109.6(3) . . ?
C34A C32A C33A 108.1(3) . . ?
C35A C32A C9A 112.3(2) . . ?
C34A C32A C9A 110.7(2) . . ?
C33A C32A C9A 108.5(2) . . ?
C32A C33A H33A 109.5 . . ?
C32A C33A H33B 109.5 . . ?
H33A C33A H33B 109.5 . . ?
C32A C33A H33C 109.5 . . ?
H33A C33A H33C 109.5 . . ?
H33B C33A H33C 109.5 . . ?
C32A C34A H34A 109.5 . . ?
C32A C34A H34B 109.5 . . ?
H34A C34A H34B 109.5 . . ?
C32A C34A H34C 109.5 . . ?
H34A C34A H34C 109.5 . . ?
H34B C34A H34C 109.5 . . ?
C32A C35A H35A 109.5 . . ?
C32A C35A H35B 109.5 . . ?
H35A C35A H35B 109.5 . . ?
C32A C35A H35C 109.5 . . ?
H35A C35A H35C 109.5 . . ?
H35B C35A H35C 109.5 . . ?
C41A C36A C37A 119.4(2) . . ?
C41A C36A C11A 121.5(2) . . ?
C37A C36A C11A 118.9(2) . . ?
C41A C36A Li2A 70.9(2) . . ?
C37A C36A Li2A 72.7(2) . . ?
C11A C36A Li2A 132.3(2) . . ?
C38A C37A C36A 119.6(2) . . ?
C38A C37A C42A 119.9(2) . . ?
C36A C37A C42A 120.5(2) . . ?
C38A C37A Li2A 72.2(2) . . ?
C36A C37A Li2A 72.8(2) . . ?
C42A C37A Li2A 127.4(2) . . ?
C39A C38A C37A 122.1(3) . . ?
C39A C38A Li2A 73.0(2) . . ?
C37A C38A Li2A 73.7(2) . . ?
C39A C38A H38A 118.7 . . ?
C37A C38A H38A 118.7 . . ?
Li2A C38A H38A 118.7 . . ?
C38A C39A C40A 117.8(2) . . ?
C38A C39A C45A 121.1(2) . . ?
C40A C39A C45A 121.0(2) . . ?
C38A C39A Li2A 72.9(2) . . ?
C40A C39A Li2A 70.8(2) . . ?
C45A C39A Li2A 128.0(2) . . ?
C39A C40A C41A 121.9(3) . . ?
C39A C40A Li2A 74.5(2) . . ?
C41A C40A Li2A 73.2(2) . . ?
C39A C40A H40A 118.9 . . ?
C41A C40A H40A 118.9 . . ?
Li2A C40A H40A 118.9 . . ?
C36A C41A C40A 119.1(2) . . ?
C36A C41A C48A 120.5(2) . . ?
C40A C41A C48A 120.3(2) . . ?
C36A C41A Li2A 74.5(2) . . ?
C40A C41A Li2A 71.7(2) . . ?
C48A C41A Li2A 122.5(2) . . ?
C44A C42A C43A 110.0(3) . . ?
C44A C42A C37A 110.3(2) . . ?
C43A C42A C37A 112.8(2) . . ?
C44A C42A H42A 107.8 . . ?
C43A C42A H42A 107.8 . . ?
C37A C42A H42A 107.8 . . ?
C42A C43A H43A 109.5 . . ?
C42A C43A H43B 109.5 . . ?
H43A C43A H43B 109.5 . . ?
C42A C43A H43C 109.5 . . ?
H43A C43A H43C 109.5 . . ?
H43B C43A H43C 109.5 . . ?
C42A C44A H44A 109.5 . . ?
C42A C44A H44B 109.5 . . ?
H44A C44A H44B 109.5 . . ?
C42A C44A H44C 109.5 . . ?
H44A C44A H44C 109.5 . . ?
H44B C44A H44C 109.5 . . ?
C39A C45A C46A 110.2(2) . . ?
C39A C45A C47A 112.6(2) . . ?
C46A C45A C47A 110.3(3) . . ?
C39A C45A H45A 107.9 . . ?
C46A C45A H45A 107.9 . . ?
C47A C45A H45A 107.9 . . ?
C45A C46A H46A 109.5 . . ?
C45A C46A H46B 109.5 . . ?
H46A C46A H46B 109.5 . . ?
C45A C46A H46C 109.5 . . ?
H46A C46A H46C 109.5 . . ?
H46B C46A H46C 109.5 . . ?
C45A C47A H47A 109.5 . . ?
C45A C47A H47B 109.5 . . ?
H47A C47A H47B 109.5 . . ?
C45A C47A H47C 109.5 . . ?
H47A C47A H47C 109.5 . . ?
H47B C47A H47C 109.5 . . ?
C49A C48A C41A 114.2(2) . . ?
C49A C48A C50A 110.5(3) . . ?
C41A C48A C50A 109.5(2) . . ?
C49A C48A H48A 107.5 . . ?
C41A C48A H48A 107.5 . . ?
C50A C48A H48A 107.5 . . ?
C48A C49A H49A 109.5 . . ?
C48A C49A H49B 109.5 . . ?
H49A C49A H49B 109.5 . . ?
C48A C49A H49C 109.5 . . ?
H49A C49A H49C 109.5 . . ?
H49B C49A H49C 109.5 . . ?
C48A C50A H50A 109.5 . . ?
C48A C50A H50B 109.5 . . ?
H50A C50A H50B 109.5 . . ?
C48A C50A H50C 109.5 . . ?
H50A C50A H50C 109.5 . . ?
H50B C50A H50C 109.5 . . ?
Si1A C51A Li2A 102.8(2) . . ?
Si1A C51A Li1A 134.0(2) . . ?
Li2A C51A Li1A 80.1(2) . . ?
Si1A C51A H51A 109(2) . . ?
Li2A C51A H51A 86(2) . . ?
Li1A C51A H51A 117(2) . . ?
Si1A C51A H51B 101(2) . . ?
Li2A C51A H51B 152(2) . . ?
Li1A C51A H51B 73(2) . . ?
H51A C51A H51B 100(3) . . ?
Si1A C52A H52A 109.5 . . ?
Si1A C52A H52B 109.5 . . ?
H52A C52A H52B 109.5 . . ?
Si1A C52A H52C 109.5 . . ?
H52A C52A H52C 109.5 . . ?
H52B C52A H52C 109.5 . . ?
Si1A C53A H53A 109.5 . . ?
Si1A C53A H53B 109.5 . . ?
H53A C53A H53B 109.5 . . ?
Si1A C53A H53C 109.5 . . ?
H53A C53A H53C 109.5 . . ?
H53B C53A H53C 109.5 . . ?
Si1A C54A H54A 109.5 . . ?
Si1A C54A H54B 109.5 . . ?
H54A C54A H54B 109.5 . . ?
Si1A C54A H54C 109.5 . . ?
H54A C54A H54C 109.5 . . ?
H54B C54A H54C 109.5 . . ?
N1A Li1A C51A 146.5(3) . . ?
N1A Li1A C13A 83.62(19) . . ?
C51A Li1A C13A 129.4(2) . . ?
N1A Li1A Li2A 99.1(2) . . ?
C51A Li1A Li2A 47.65(17) . . ?
C13A Li1A Li2A 176.0(3) . . ?
N1A Li1A C1A 27.38(11) . . ?
C51A Li1A C1A 172.6(3) . . ?
C13A Li1A C1A 56.25(13) . . ?
Li2A Li1A C1A 126.4(2) . . ?
N1A Li1A H51B 168.5(10) . . ?
C51A Li1A H51B 25.1(10) . . ?
C13A Li1A H51B 104.3(11) . . ?
Li2A Li1A H51B 72.6(10) . . ?
C1A Li1A H51B 159.3(10) . . ?
C51A Li2A C40A 152.5(3) . . ?
C51A Li2A C41A 153.9(3) . . ?
C40A Li2A C41A 35.11(12) . . ?
C51A Li2A C38A 132.7(3) . . ?
C40A Li2A C38A 61.26(16) . . ?
C41A Li2A C38A 72.74(18) . . ?
C51A Li2A C39A 140.2(3) . . ?
C40A Li2A C39A 34.70(12) . . ?
C41A Li2A C39A 62.77(16) . . ?
C38A Li2A C39A 34.14(12) . . ?
C51A Li2A C37A 133.5(3) . . ?
C40A Li2A C37A 72.50(18) . . ?
C41A Li2A C37A 61.97(16) . . ?
C38A Li2A C37A 34.07(12) . . ?
C39A Li2A C37A 61.61(16) . . ?
C51A Li2A C36A 143.3(3) . . ?
C40A Li2A C36A 61.95(16) . . ?
C41A Li2A C36A 34.56(12) . . ?
C38A Li2A C36A 61.34(16) . . ?
C39A Li2A C36A 73.03(17) . . ?
C37A Li2A C36A 34.45(11) . . ?
C51A Li2A Li1A 52.27(18) . . ?
C40A Li2A Li1A 145.6(3) . . ?
C41A Li2A Li1A 111.0(2) . . ?
C38A Li2A Li1A 126.9(2) . . ?
C39A Li2A Li1A 159.9(3) . . ?
C37A Li2A Li1A 98.4(2) . . ?
C36A Li2A Li1A 91.4(2) . . ?
C51A Li2A Si1A 36.37(12) . . ?
C40A Li2A Si1A 116.3(2) . . ?
C41A Li2A Si1A 131.5(2) . . ?
C38A Li2A Si1A 138.9(2) . . ?
C39A Li2A Si1A 118.9(2) . . ?
C37A Li2A Si1A 166.2(2) . . ?
C36A Li2A Si1A 158.4(2) . . ?
Li1A Li2A Si1A 80.07(17) . . ?
C51A Li2A H51A 26.8(10) . . ?
C40A Li2A H51A 146.4(10) . . ?
C41A Li2A H51A 177.6(10) . . ?
C38A Li2A H51A 106.2(11) . . ?
C39A Li2A H51A 117.6(11) . . ?
C37A Li2A H51A 115.9(10) . . ?
C36A Li2A H51A 143.0(10) . . ?
Li1A Li2A H51A 67.8(10) . . ?
Si1A Li2A H51A 50.7(10) . . ?
C51B Si1B C54B 115.67(15) . . ?
C51B Si1B C52B 111.00(16) . . ?
C54B Si1B C52B 105.49(17) . . ?
C51B Si1B C53B 108.85(17) . . ?
C54B Si1B C53B 108.85(16) . . ?
C52B Si1B C53B 106.58(16) . . ?
C51B Si1B Li2B 40.95(14) . . ?
C54B Si1B Li2B 141.05(15) . . ?
C52B Si1B Li2B 72.19(14) . . ?
C53B Si1B Li2B 108.92(15) . . ?
C12B N1B C1B 103.8(2) . . ?
C12B N1B Li1B 142.0(2) . . ?
C1B N1B Li1B 113.1(2) . . ?
N1B C1B C2B 127.6(2) . . ?
N1B C1B C6B 113.0(2) . . ?
C2B C1B C6B 119.3(2) . . ?
N1B C1B Li1B 39.42(15) . . ?
C2B C1B Li1B 88.83(19) . . ?
C6B C1B Li1B 151.3(2) . . ?
C3B C2B C1B 117.7(2) . . ?
C3B C2B C13B 119.4(2) . . ?
C1B C2B C13B 122.9(2) . . ?
C2B C3B C4B 123.9(3) . . ?
C2B C3B H3BA 118.1 . . ?
C4B C3B H3BA 118.1 . . ?
C5B C4B C3B 117.8(2) . . ?
C5B C4B C28B 123.6(3) . . ?
C3B C4B C28B 118.6(3) . . ?
C4B C5B C6B 120.1(2) . . ?
C4B C5B H5BA 120.0 . . ?
C6B C5B H5BA 120.0 . . ?
C5B C6B C1B 121.2(2) . . ?
C5B C6B C7B 133.7(2) . . ?
C1B C6B C7B 105.1(2) . . ?
C8B C7B C12B 121.8(3) . . ?
C8B C7B C6B 132.8(3) . . ?
C12B C7B C6B 105.4(2) . . ?
C9B C8B C7B 120.4(3) . . ?
C9B C8B H8BA 119.8 . . ?
C7B C8B H8BA 119.8 . . ?
C8B C9B C10B 117.6(3) . . ?
C8B C9B C32B 123.8(3) . . ?
C10B C9B C32B 118.5(3) . . ?
C11B C10B C9B 124.0(3) . . ?
C11B C10B H10B 118.0 . . ?
C9B C10B H10B 118.0 . . ?
C10B C11B C12B 117.9(2) . . ?
C10B C11B C36B 116.9(2) . . ?
C12B C11B C36B 125.1(2) . . ?
N1B C12B C11B 129.1(2) . . ?
N1B C12B C7B 112.6(2) . . ?
C11B C12B C7B 118.3(2) . . ?
C14B C13B C18B 119.8(2) . . ?
C14B C13B C2B 119.6(2) . . ?
C18B C13B C2B 120.2(2) . . ?
C14B C13B Li1B 90.7(2) . . ?
C18B C13B Li1B 93.2(2) . . ?
C2B C13B Li1B 91.21(18) . . ?
C15B C14B C13B 118.9(2) . . ?
C15B C14B C19B 120.8(2) . . ?
C13B C14B C19B 120.2(2) . . ?
C16B C15B C14B 122.0(3) . . ?
C16B C15B H15B 119.0 . . ?
C14B C15B H15B 119.0 . . ?
C17B C16B C15B 118.2(3) . . ?
C17B C16B C22B 120.8(3) . . ?
C15B C16B C22B 120.9(3) . . ?
C16B C17B C18B 122.3(3) . . ?
C16B C17B H17B 118.8 . . ?
C18B C17B H17B 118.8 . . ?
C17B C18B C13B 118.7(2) . . ?
C17B C18B C25B 119.9(2) . . ?
C13B C18B C25B 121.3(2) . . ?
C20B C19B C14B 113.7(2) . . ?
C20B C19B C21B 110.0(2) . . ?
C14B C19B C21B 110.7(2) . . ?
C20B C19B H19B 107.4 . . ?
C14B C19B H19B 107.4 . . ?
C21B C19B H19B 107.4 . . ?
C19B C20B H20D 109.5 . . ?
C19B C20B H20E 109.5 . . ?
H20D C20B H20E 109.5 . . ?
C19B C20B H20F 109.5 . . ?
H20D C20B H20F 109.5 . . ?
H20E C20B H20F 109.5 . . ?
C19B C21B H21D 109.5 . . ?
C19B C21B H21E 109.5 . . ?
H21D C21B H21E 109.5 . . ?
C19B C21B H21F 109.5 . . ?
H21D C21B H21F 109.5 . . ?
H21E C21B H21F 109.5 . . ?
C23B C22B C16B 113.6(3) . . ?
C23B C22B C24B 108.8(3) . . ?
C16B C22B C24B 110.3(3) . . ?
C23B C22B H22B 108.0 . . ?
C16B C22B H22B 108.0 . . ?
C24B C22B H22B 108.0 . . ?
C22B C23B H23G 109.5 . . ?
C22B C23B H23H 109.5 . . ?
H23G C23B H23H 109.5 . . ?
C22B C23B H23I 109.5 . . ?
H23G C23B H23I 109.5 . . ?
H23H C23B H23I 109.5 . . ?
C22B C24B H24G 109.5 . . ?
C22B C24B H24H 109.5 . . ?
H24G C24B H24H 109.5 . . ?
C22B C24B H24I 109.5 . . ?
H24G C24B H24I 109.5 . . ?
H24H C24B H24I 109.5 . . ?
C18B C25B C26B 112.3(3) . . ?
C18B C25B C27B 109.9(3) . . ?
C26B C25B C27B 111.0(3) . . ?
C18B C25B H25B 107.8 . . ?
C26B C25B H25B 107.8 . . ?
C27B C25B H25B 107.8 . . ?
C25B C26B H26D 109.5 . . ?
C25B C26B H26E 109.5 . . ?
H26D C26B H26E 109.5 . . ?
C25B C26B H26F 109.5 . . ?
H26D C26B H26F 109.5 . . ?
H26E C26B H26F 109.5 . . ?
C25B C27B H27D 109.5 . . ?
C25B C27B H27E 109.5 . . ?
H27D C27B H27E 109.5 . . ?
C25B C27B H27F 109.5 . . ?
H27D C27B H27F 109.5 . . ?
H27E C27B H27F 109.5 . . ?
C31B C28B C4B 112.0(3) . . ?
C31B C28B C29B 108.3(3) . . ?
C4B C28B C29B 109.8(2) . . ?
C31B C28B C30B 107.9(3) . . ?
C4B C28B C30B 109.9(3) . . ?
C29B C28B C30B 108.9(3) . . ?
C28B C29B H29D 109.5 . . ?
C28B C29B H29E 109.5 . . ?
H29D C29B H29E 109.5 . . ?
C28B C29B H29F 109.5 . . ?
H29D C29B H29F 109.5 . . ?
H29E C29B H29F 109.5 . . ?
C28B C30B H30D 109.5 . . ?
C28B C30B H30E 109.5 . . ?
H30D C30B H30E 109.5 . . ?
C28B C30B H30F 109.5 . . ?
H30D C30B H30F 109.5 . . ?
H30E C30B H30F 109.5 . . ?
C28B C31B H31D 109.5 . . ?
C28B C31B H31E 109.5 . . ?
H31D C31B H31E 109.5 . . ?
C28B C31B H31F 109.5 . . ?
H31D C31B H31F 109.5 . . ?
H31E C31B H31F 109.5 . . ?
C33" C32B C34" 112.7(4) . . ?
C35B C32B C33B 108.8(5) . . ?
C33" C32B C9B 110.5(3) . . ?
C35B C32B C9B 114.7(5) . . ?
C34" C32B C9B 113.7(4) . . ?
C33B C32B C9B 110.3(5) . . ?
C35B C32B C34B 109.1(4) . . ?
C33B C32B C34B 106.0(4) . . ?
C9B C32B C34B 107.6(5) . . ?
C33" C32B C35" 107.3(4) . . ?
C34" C32B C35" 105.1(4) . . ?
C9B C32B C35" 107.0(4) . . ?
C32B C33B H33D 109.5 . . ?
C32B C33B H33E 109.5 . . ?
H33D C33B H33E 109.5 . . ?
C32B C33B H33F 109.5 . . ?
H33D C33B H33F 109.5 . . ?
H33E C33B H33F 109.5 . . ?
C32B C34B H34D 109.5 . . ?
C32B C34B H34E 109.5 . . ?
H34D C34B H34E 109.5 . . ?
C32B C34B H34F 109.5 . . ?
H34D C34B H34F 109.5 . . ?
H34E C34B H34F 109.5 . . ?
C32B C35B H35D 109.5 . . ?
C32B C35B H35E 109.5 . . ?
H35D C35B H35E 109.5 . . ?
C32B C35B H35F 109.5 . . ?
H35D C35B H35F 109.5 . . ?
H35E C35B H35F 109.5 . . ?
C32B C33" H33G 109.5 . . ?
C32B C33" H33H 109.5 . . ?
H33G C33" H33H 109.5 . . ?
C32B C33" H33I 109.5 . . ?
H33G C33" H33I 109.5 . . ?
H33H C33" H33I 109.5 . . ?
C32B C34" H34G 109.5 . . ?
C32B C34" H34H 109.5 . . ?
H34G C34" H34H 109.5 . . ?
C32B C34" H34I 109.5 . . ?
H34G C34" H34I 109.5 . . ?
H34H C34" H34I 109.5 . . ?
C32B C35" H35G 109.5 . . ?
C32B C35" H35H 109.5 . . ?
H35G C35" H35H 109.5 . . ?
C32B C35" H35I 109.5 . . ?
H35G C35" H35I 109.5 . . ?
H35H C35" H35I 109.5 . . ?
C41B C36B C37B 119.2(2) . . ?
C41B C36B C11B 119.9(2) . . ?
C37B C36B C11B 120.6(2) . . ?
C41B C36B Li2B 72.01(19) . . ?
C37B C36B Li2B 72.74(19) . . ?
C11B C36B Li2B 131.4(2) . . ?
C38B C37B C36B 119.2(2) . . ?
C38B C37B C42B 120.3(2) . . ?
C36B C37B C42B 120.4(2) . . ?
C38B C37B Li2B 73.22(19) . . ?
C36B C37B Li2B 73.25(19) . . ?
C42B C37B Li2B 127.3(2) . . ?
C39B C38B C37B 122.3(2) . . ?
C39B C38B Li2B 76.0(2) . . ?
C37B C38B Li2B 73.02(19) . . ?
C39B C38B H38B 118.8 . . ?
C37B C38B H38B 118.8 . . ?
Li2B C38B H38B 118.8 . . ?
C40B C39B C38B 117.4(2) . . ?
C40B C39B C45B 123.5(2) . . ?
C38B C39B C45B 119.1(2) . . ?
C40B C39B Li2B 71.00(19) . . ?
C38B C39B Li2B 70.78(19) . . ?
C45B C39B Li2B 131.1(2) . . ?
C39B C40B C41B 122.2(3) . . ?
C39B C40B Li2B 76.1(2) . . ?
C41B C40B Li2B 72.11(19) . . ?
C39B C40B H40B 118.7 . . ?
C41B C40B H40B 118.7 . . ?
Li2B C40B H40B 118.7 . . ?
C40B C41B C36B 119.6(2) . . ?
C40B C41B C48B 118.8(2) . . ?
C36B C41B C48B 121.6(2) . . ?
C40B C41B Li2B 73.96(19) . . ?
C36B C41B Li2B 74.01(19) . . ?
C48B C41B Li2B 123.7(2) . . ?
C37B C42B C43B 113.3(3) . . ?
C37B C42B C44B 109.6(2) . . ?
C43B C42B C44B 110.7(3) . . ?
C37B C42B H42B 107.7 . . ?
C43B C42B H42B 107.7 . . ?
C44B C42B H42B 107.7 . . ?
C42B C43B H43D 109.5 . . ?
C42B C43B H43E 109.5 . . ?
H43D C43B H43E 109.5 . . ?
C42B C43B H43F 109.5 . . ?
H43D C43B H43F 109.5 . . ?
H43E C43B H43F 109.5 . . ?
C42B C44B H44D 109.5 . . ?
C42B C44B H44E 109.5 . . ?
H44D C44B H44E 109.5 . . ?
C42B C44B H44F 109.5 . . ?
H44D C44B H44F 109.5 . . ?
H44E C44B H44F 109.5 . . ?
C47B C45B C39B 114.3(2) . . ?
C47B C45B C46B 109.5(3) . . ?
C39B C45B C46B 109.9(2) . . ?
C47B C45B H45B 107.6 . . ?
C39B C45B H45B 107.6 . . ?
C46B C45B H45B 107.6 . . ?
C45B C46B H46D 109.5 . . ?
C45B C46B H46E 109.5 . . ?
H46D C46B H46E 109.5 . . ?
C45B C46B H46F 109.5 . . ?
H46D C46B H46F 109.5 . . ?
H46E C46B H46F 109.5 . . ?
C45B C47B H47D 109.5 . . ?
C45B C47B H47E 109.5 . . ?
H47D C47B H47E 109.5 . . ?
C45B C47B H47F 109.5 . . ?
H47D C47B H47F 109.5 . . ?
H47E C47B H47F 109.5 . . ?
C41B C48B C50B 111.5(2) . . ?
C41B C48B C49B 111.3(2) . . ?
C50B C48B C49B 110.8(2) . . ?
C41B C48B H48B 107.7 . . ?
C50B C48B H48B 107.7 . . ?
C49B C48B H48B 107.7 . . ?
C48B C49B H49D 109.5 . . ?
C48B C49B H49E 109.5 . . ?
H49D C49B H49E 109.5 . . ?
C48B C49B H49F 109.5 . . ?
H49D C49B H49F 109.5 . . ?
H49E C49B H49F 109.5 . . ?
C48B C50B H50D 109.5 . . ?
C48B C50B H50E 109.5 . . ?
H50D C50B H50E 109.5 . . ?
C48B C50B H50F 109.5 . . ?
H50D C50B H50F 109.5 . . ?
H50E C50B H50F 109.5 . . ?
Si1B C51B Li2B 103.8(2) . . ?
Si1B C51B Li1B 132.3(2) . . ?
Li2B C51B Li1B 82.0(2) . . ?
Si1B C51B H51C 112(3) . . ?
Li2B C51B H51C 80(3) . . ?
Li1B C51B H51C 116(3) . . ?
Si1B C51B H51D 107(2) . . ?
Li2B C51B H51D 145(2) . . ?
Li1B C51B H51D 64(2) . . ?
H51C C51B H51D 104(3) . . ?
Si1B C52B H52D 109.5 . . ?
Si1B C52B H52E 109.5 . . ?
H52D C52B H52E 109.5 . . ?
Si1B C52B H52F 109.5 . . ?
H52D C52B H52F 109.5 . . ?
H52E C52B H52F 109.5 . . ?
Si1B C53B H53D 109.5 . . ?
Si1B C53B H53E 109.5 . . ?
H53D C53B H53E 109.5 . . ?
Si1B C53B H53F 109.5 . . ?
H53D C53B H53F 109.5 . . ?
H53E C53B H53F 109.5 . . ?
Si1B C54B H54D 109.5 . . ?
Si1B C54B H54E 109.5 . . ?
H54D C54B H54E 109.5 . . ?
Si1B C54B H54F 109.5 . . ?
H54D C54B H54F 109.5 . . ?
H54E C54B H54F 109.5 . . ?
N1B Li1B C51B 143.8(3) . . ?
N1B Li1B C13B 82.70(19) . . ?
C51B Li1B C13B 130.7(2) . . ?
N1B Li1B Li2B 100.7(2) . . ?
C51B Li1B Li2B 47.71(17) . . ?
C13B Li1B Li2B 173.8(2) . . ?
N1B Li1B C1B 27.45(11) . . ?
C51B Li1B C1B 160.7(3) . . ?
C13B Li1B C1B 56.04(12) . . ?
Li2B Li1B C1B 127.8(2) . . ?
N1B Li1B H51D 154.6(11) . . ?
C51B Li1B H51D 27.6(11) . . ?
C13B Li1B H51D 104.3(12) . . ?
Li2B Li1B H51D 74.9(12) . . ?
C1B Li1B H51D 145.1(11) . . ?
C51B Li2B C41B 138.6(3) . . ?
C51B Li2B C37B 142.4(3) . . ?
C41B Li2B C37B 60.80(15) . . ?
C51B Li2B C38B 150.2(3) . . ?
C41B Li2B C38B 70.74(16) . . ?
C37B Li2B C38B 33.75(12) . . ?
C51B Li2B C40B 145.9(3) . . ?
C41B Li2B C40B 33.93(11) . . ?
C37B Li2B C40B 70.56(16) . . ?
C38B Li2B C40B 59.11(15) . . ?
C51B Li2B C36B 137.5(3) . . ?
C41B Li2B C36B 33.98(11) . . ?
C37B Li2B C36B 34.01(11) . . ?
C38B Li2B C36B 60.28(15) . . ?
C40B Li2B C36B 60.28(15) . . ?
C51B Li2B C39B 151.6(3) . . ?
C41B Li2B C39B 60.17(15) . . ?
C37B Li2B C39B 60.17(15) . . ?
C38B Li2B C39B 33.22(11) . . ?
C40B Li2B C39B 32.90(11) . . ?
C36B Li2B C39B 70.78(16) . . ?
C51B Li2B Li1B 50.29(17) . . ?
C41B Li2B Li1B 110.3(2) . . ?
C37B Li2B Li1B 95.9(2) . . ?
C38B Li2B Li1B 124.6(2) . . ?
C40B Li2B Li1B 144.1(2) . . ?
C36B Li2B Li1B 89.6(2) . . ?
C39B Li2B Li1B 156.0(2) . . ?
C51B Li2B Si1B 35.28(12) . . ?
C41B Li2B Si1B 162.5(2) . . ?
C37B Li2B Si1B 135.7(2) . . ?
C38B Li2B Si1B 119.1(2) . . ?
C40B Li2B Si1B 136.0(2) . . ?
C36B Li2B Si1B 162.7(2) . . ?
C39B Li2B Si1B 119.06(19) . . ?
Li1B Li2B Si1B 76.95(16) . . ?
C51B Li2B H51C 29.5(14) . . ?
C41B Li2B H51C 114.5(14) . . ?
C37B Li2B H51C 161.0(14) . . ?
C38B Li2B H51C 165.2(14) . . ?
C40B Li2B H51C 116.8(14) . . ?
C36B Li2B H51C 132.1(13) . . ?
C39B Li2B H51C 135.8(14) . . ?
Li1B Li2B H51C 67.8(14) . . ?
Si1B Li2B H51C 52.3(14) . . ?

loop_
_geom_bond_atom_site_label_1
_geom_bond_atom_site_label_2
_geom_bond_distance
_geom_bond_site_symmetry_2
_geom_bond_publ_flag
Si1A C51A 1.838(3) . ?
Si1A C52A 1.864(3) . ?
Si1A C54A 1.871(4) . ?
Si1A C53A 1.880(4) . ?
Si1A Li2A 3.022(5) . ?
N1A C12A 1.375(3) . ?
N1A C1A 1.389(3) . ?
N1A Li1A 1.945(5) . ?
C1A C2A 1.397(4) . ?
C1A C6A 1.421(4) . ?
C1A Li1A 2.790(5) . ?
C2A C3A 1.384(4) . ?
C2A C13A 1.495(4) . ?
C3A C4A 1.405(4) . ?
C3A H3AA 0.9500 . ?
C4A C5A 1.393(4) . ?
C4A C28A 1.529(4) . ?
C5A C6A 1.395(4) . ?
C5A H5AA 0.9500 . ?
C6A C7A 1.432(4) . ?
C7A C8A 1.396(4) . ?
C7A C12A 1.428(4) . ?
C8A C9A 1.385(4) . ?
C8A H8AA 0.9500 . ?
C9A C10A 1.408(4) . ?
C9A C32A 1.534(4) . ?
C10A C11A 1.392(4) . ?
C10A H10A 0.9500 . ?
C11A C12A 1.407(4) . ?
C11A C36A 1.496(4) . ?
C13A C18A 1.401(4) . ?
C13A C14A 1.408(4) . ?
C13A Li1A 2.525(6) . ?
C14A C15A 1.391(4) . ?
C14A C19A 1.514(4) . ?
C15A C16A 1.377(4) . ?
C15A H15A 0.9500 . ?
C16A C17A 1.383(4) . ?
C16A C22A 1.528(4) . ?
C17A C18A 1.398(4) . ?
C17A H17A 0.9500 . ?
C18A C25A 1.514(4) . ?
C19A C20A 1.513(5) . ?
C19A C21A 1.523(5) . ?
C19A H19A 1.0000 . ?
C20A H20A 0.9800 . ?
C20A H20B 0.9800 . ?
C20A H20C 0.9800 . ?
C21A H21A 0.9800 . ?
C21A H21B 0.9800 . ?
C21A H21C 0.9800 . ?
C22A C23A 1.474(5) . ?
C22A C24A 1.485(5) . ?
C22A C23' 1.490(4) . ?
C22A C24' 1.491(4) . ?
C22A H22A 1.0000 . ?
C23A H23A 0.9800 . ?
C23A H23B 0.9800 . ?
C23A H23C 0.9800 . ?
C24A H24A 0.9800 . ?
C24A H24B 0.9800 . ?
C24A H24C 0.9800 . ?
C23' H23D 0.9800 . ?
C23' H23E 0.9800 . ?
C23' H23F 0.9800 . ?
C24' H24D 0.9800 . ?
C24' H24E 0.9800 . ?
C24' H24F 0.9800 . ?
C25A C27A 1.515(5) . ?
C25A C26A 1.523(4) . ?
C25A H25A 1.0000 . ?
C26A H26A 0.9800 . ?
C26A H26B 0.9800 . ?
C26A H26C 0.9800 . ?
C27A H27A 0.9800 . ?
C27A H27B 0.9800 . ?
C27A H27C 0.9800 . ?
C28A C31A 1.525(4) . ?
C28A C29A 1.531(4) . ?
C28A C30A 1.534(4) . ?
C29A H29A 0.9800 . ?
C29A H29B 0.9800 . ?
C29A H29C 0.9800 . ?
C30A H30A 0.9800 . ?
C30A H30B 0.9800 . ?
C30A H30C 0.9800 . ?
C31A H31A 0.9800 . ?
C31A H31B 0.9800 . ?
C31A H31C 0.9800 . ?
C32A C35A 1.519(4) . ?
C32A C34A 1.526(4) . ?
C32A C33A 1.528(4) . ?
C33A H33A 0.9800 . ?
C33A H33B 0.9800 . ?
C33A H33C 0.9800 . ?
C34A H34A 0.9800 . ?
C34A H34B 0.9800 . ?
C34A H34C 0.9800 . ?
C35A H35A 0.9800 . ?
C35A H35B 0.9800 . ?
C35A H35C 0.9800 . ?
C36A C41A 1.406(4) . ?
C36A C37A 1.415(4) . ?
C36A Li2A 2.388(6) . ?
C37A C38A 1.393(4) . ?
C37A C42A 1.523(4) . ?
C37A Li2A 2.388(6) . ?
C38A C39A 1.391(4) . ?
C38A Li2A 2.368(6) . ?
C38A H38A 1.0000 . ?
C39A C40A 1.400(4) . ?
C39A C45A 1.518(4) . ?
C39A Li2A 2.369(6) . ?
C40A C41A 1.407(4) . ?
C40A Li2A 2.322(6) . ?
C40A H40A 1.0000 . ?
C41A C48A 1.526(4) . ?
C41A Li2A 2.342(6) . ?
C42A C44A 1.517(4) . ?
C42A C43A 1.521(4) . ?
C42A H42A 1.0000 . ?
C43A H43A 0.9800 . ?
C43A H43B 0.9800 . ?
C43A H43C 0.9800 . ?
C44A H44A 0.9800 . ?
C44A H44B 0.9800 . ?
C44A H44C 0.9800 . ?
C45A C46A 1.523(4) . ?
C45A C47A 1.526(4) . ?
C45A H45A 1.0000 . ?
C46A H46A 0.9800 . ?
C46A H46B 0.9800 . ?
C46A H46C 0.9800 . ?
C47A H47A 0.9800 . ?
C47A H47B 0.9800 . ?
C47A H47C 0.9800 . ?
C48A C49A 1.519(4) . ?
C48A C50A 1.526(4) . ?
C48A H48A 1.0000 . ?
C49A H49A 0.9800 . ?
C49A H49B 0.9800 . ?
C49A H49C 0.9800 . ?
C50A H50A 0.9800 . ?
C50A H50B 0.9800 . ?
C50A H50C 0.9800 . ?
C51A Li2A 2.025(6) . ?
C51A Li1A 2.167(6) . ?
C51A H51A 0.99(4) . ?
C51A H51B 0.93(4) . ?
C52A H52A 0.9800 . ?
C52A H52B 0.9800 . ?
C52A H52C 0.9800 . ?
C53A H53A 0.9800 . ?
C53A H53B 0.9800 . ?
C53A H53C 0.9800 . ?
C54A H54A 0.9800 . ?
C54A H54B 0.9800 . ?
C54A H54C 0.9800 . ?
Li1A Li2A 2.699(7) . ?
Li1A H51B 2.09(3) . ?
Li2A H51A 2.18(4) . ?
Si1B C51B 1.814(3) . ?
Si1B C54B 1.874(3) . ?
Si1B C52B 1.877(3) . ?
Si1B C53B 1.879(4) . ?
Si1B Li2B 3.050(5) . ?
N1B C12B 1.380(3) . ?
N1B C1B 1.388(3) . ?
N1B Li1B 1.913(5) . ?
C1B C2B 1.403(4) . ?
C1B C6B 1.413(4) . ?
C1B Li1B 2.770(5) . ?
C2B C3B 1.387(4) . ?
C2B C13B 1.502(4) . ?
C3B C4B 1.405(4) . ?
C3B H3BA 0.9500 . ?
C4B C5B 1.384(4) . ?
C4B C28B 1.531(4) . ?
C5B C6B 1.398(4) . ?
C5B H5BA 0.9500 . ?
C6B C7B 1.433(4) . ?
C7B C8B 1.391(4) . ?
C7B C12B 1.421(4) . ?
C8B C9B 1.379(4) . ?
C8B H8BA 0.9500 . ?
C9B C10B 1.404(4) . ?
C9B C32B 1.538(4) . ?
C10B C11B 1.389(4) . ?
C10B H10B 0.9500 . ?
C11B C12B 1.409(4) . ?
C11B C36B 1.495(4) . ?
C13B C14B 1.399(4) . ?
C13B C18B 1.416(4) . ?
C13B Li1B 2.657(6) . ?
C14B C15B 1.397(4) . ?
C14B C19B 1.525(4) . ?
C15B C16B 1.387(4) . ?
C15B H15B 0.9500 . ?
C16B C17B 1.382(4) . ?
C16B C22B 1.522(4) . ?
C17B C18B 1.389(4) . ?
C17B H17B 0.9500 . ?
C18B C25B 1.517(4) . ?
C19B C20B 1.516(4) . ?
C19B C21B 1.529(4) . ?
C19B H19B 1.0000 . ?
C20B H20D 0.9800 . ?
C20B H20E 0.9800 . ?
C20B H20F 0.9800 . ?
C21B H21D 0.9800 . ?
C21B H21E 0.9800 . ?
C21B H21F 0.9800 . ?
C22B C23B 1.518(4) . ?
C22B C24B 1.524(4) . ?
C22B H22B 1.0000 . ?
C23B H23G 0.9800 . ?
C23B H23H 0.9800 . ?
C23B H23I 0.9800 . ?
C24B H24G 0.9800 . ?
C24B H24H 0.9800 . ?
C24B H24I 0.9800 . ?
C25B C26B 1.520(5) . ?
C25B C27B 1.540(5) . ?
C25B H25B 1.0000 . ?
C26B H26D 0.9800 . ?
C26B H26E 0.9800 . ?
C26B H26F 0.9800 . ?
C27B H27D 0.9800 . ?
C27B H27E 0.9800 . ?
C27B H27F 0.9800 . ?
C28B C31B 1.530(4) . ?
C28B C29B 1.532(4) . ?
C28B C30B 1.536(5) . ?
C29B H29D 0.9800 . ?
C29B H29E 0.9800 . ?
C29B H29F 0.9800 . ?
C30B H30D 0.9800 . ?
C30B H30E 0.9800 . ?
C30B H30F 0.9800 . ?
C31B H31D 0.9800 . ?
C31B H31E 0.9800 . ?
C31B H31F 0.9800 . ?
C32B C33" 1.516(4) . ?
C32B C35B 1.517(4) . ?
C32B C34" 1.523(4) . ?
C32B C33B 1.536(4) . ?
C32B C34B 1.547(4) . ?
C32B C35" 1.559(4) . ?
C33B H33D 0.9800 . ?
C33B H33E 0.9800 . ?
C33B H33F 0.9800 . ?
C34B H34D 0.9800 . ?
C34B H34E 0.9800 . ?
C34B H34F 0.9800 . ?
C35B H35D 0.9800 . ?
C35B H35E 0.9800 . ?
C35B H35F 0.9800 . ?
C33" H33G 0.9800 . ?
C33" H33H 0.9800 . ?
C33" H33I 0.9800 . ?
C34" H34G 0.9800 . ?
C34" H34H 0.9800 . ?
C34" H34I 0.9800 . ?
C35" H35G 0.9800 . ?
C35" H35H 0.9800 . ?
C35" H35I 0.9800 . ?
C36B C41B 1.406(4) . ?
C36B C37B 1.412(4) . ?
C36B Li2B 2.418(6) . ?
C37B C38B 1.401(4) . ?
C37B C42B 1.516(4) . ?
C37B Li2B 2.412(6) . ?
C38B C39B 1.401(4) . ?
C38B Li2B 2.414(6) . ?
C38B H38B 1.0000 . ?
C39B C40B 1.388(4) . ?
C39B C45B 1.517(4) . ?
C39B Li2B 2.481(6) . ?
C40B C41B 1.403(4) . ?
C40B Li2B 2.416(6) . ?
C40B H40B 1.0000 . ?
C41B C48B 1.518(4) . ?
C41B Li2B 2.392(6) . ?
C42B C43B 1.522(4) . ?
C42B C44B 1.529(4) . ?
C42B H42B 1.0000 . ?
C43B H43D 0.9800 . ?
C43B H43E 0.9800 . ?
C43B H43F 0.9800 . ?
C44B H44D 0.9800 . ?
C44B H44E 0.9800 . ?
C44B H44F 0.9800 . ?
C45B C47B 1.513(4) . ?
C45B C46B 1.523(4) . ?
C45B H45B 1.0000 . ?
C46B H46D 0.9800 . ?
C46B H46E 0.9800 . ?
C46B H46F 0.9800 . ?
C47B H47D 0.9800 . ?
C47B H47E 0.9800 . ?
C47B H47F 0.9800 . ?
C48B C50B 1.523(4) . ?
C48B C49B 1.525(4) . ?
C48B H48B 1.0000 . ?
C49B H49D 0.9800 . ?
C49B H49E 0.9800 . ?
C49B H49F 0.9800 . ?
C50B H50D 0.9800 . ?
C50B H50E 0.9800 . ?
C50B H50F 0.9800 . ?
C51B Li2B 2.058(6) . ?
C51B Li1B 2.140(6) . ?
C51B H51C 1.07(5) . ?
C51B H51D 0.99(4) . ?
C52B H52D 0.9800 . ?
C52B H52E 0.9800 . ?
C52B H52F 0.9800 . ?
C53B H53D 0.9800 . ?
C53B H53E 0.9800 . ?
C53B H53F 0.9800 . ?
C54B H54D 0.9800 . ?
C54B H54E 0.9800 . ?
C54B H54F 0.9800 . ?
Li1B Li2B 2.755(7) . ?
Li1B H51D 1.93(4) . ?
Li2B H51C 2.15(5) . ?
